data_4111039
loop_
_publ_author_name
'Keita Osanai'
'Atsushi Okazawa'
'Takashi Nogami'
'Takayuki Ishida'

_publ_contact_author_address
;
    Department of Applied Physics and Chemistry, The University of 
    Electro-Communications, Chofu, Tokyo 182-8585, Japan
;
_publ_contact_author_email ' ishi@pc.uec.ac.jp '
_publ_contact_author_fax ' +81-424-43-5501 '
_publ_contact_author_name ' Takayuki Ishida'
_publ_contact_author_phone ' +81-424-43-5490 '
_publ_section_title
;
 Strong Ferromagnetic Exchange Couplings in Copper(II) and Nickel(II)
 Complexes with a Paramagnetic Tridentate Chelate Ligand,
 2,2'-Bipyridin-6-yl tert-Butyl Nitroxide
;
_journal_name_full 'Journal of the American Chemical Society'
_journal_page_first 14008
_journal_page_last 14009
_journal_paper_doi 10.1021/ja065623c
_journal_volume 128
_journal_year 2006
_chemical_formula_moiety 'C28 H32 N6 Ni O2, 2(F6 P)'
_chemical_formula_sum 'C28 H32 F12 N6 Ni O2 P2'
_chemical_formula_weight 833.23
_space_group_IT_number 61
_symmetry_cell_setting orthorhombic
_symmetry_Int_Tables_number 61
_symmetry_space_group_name_Hall '-P 2ac 2ab'
_symmetry_space_group_name_H-M 'P b c a'
_audit_creation_date 2006-02-09
_audit_creation_method 'by CrystalStructure v3.5.1'
_cell_angle_alpha 90.0000
_cell_angle_beta 90.0000
_cell_angle_gamma 90.0000
_cell_formula_units_Z 16
_cell_length_a 25.214(6)
_cell_length_b 13.624(4)
_cell_length_c 40.469(9)
_cell_measurement_reflns_used 99811
_cell_measurement_temperature 90.
_cell_measurement_theta_max 68.3
_cell_measurement_theta_min 1.1
_cell_volume 13902(6)
_computing_cell_refinement PROCESS-AUTO
_computing_data_collection PROCESS-AUTO
_computing_data_reduction CrystalStructure
_computing_publication_material 'CrystalStructure 3.7.0'
_computing_structure_refinement CRYSTALS
_computing_structure_solution SIR92
_diffrn_detector_area_resol_mean 10.00
_diffrn_measured_fraction_theta_full 0.991
_diffrn_measured_fraction_theta_max 0.991
_diffrn_measurement_device_type 'Rigaku RAXIS-RAPID'
_diffrn_measurement_method \w
_diffrn_radiation_type 'Cu K\a'
_diffrn_radiation_wavelength 1.54178
_diffrn_reflns_av_R_equivalents 0.089
_diffrn_reflns_limit_h_max 30
_diffrn_reflns_limit_h_min -30
_diffrn_reflns_limit_k_max 16
_diffrn_reflns_limit_k_min -15
_diffrn_reflns_limit_l_max 48
_diffrn_reflns_limit_l_min -48
_diffrn_reflns_number 116959
_diffrn_reflns_theta_full 68.25
_diffrn_reflns_theta_max 68.25
_exptl_absorpt_coefficient_mu 2.612
_exptl_absorpt_correction_T_max 0.770
_exptl_absorpt_correction_T_min 0.495
_exptl_absorpt_correction_type numerical
_exptl_absorpt_process_details
;
    Higashi, T. (1999). Program for Absorption Correction.
    Rigaku Corporation, Tokyo, Japan.
;
_exptl_crystal_colour black
_exptl_crystal_density_diffrn 1.592
_exptl_crystal_description platelet
_exptl_crystal_F_000 6784.00
_exptl_crystal_size_max 0.45
_exptl_crystal_size_mid 0.30
_exptl_crystal_size_min 0.10
_refine_diff_density_max 1.66
_refine_diff_density_min -1.19
_refine_ls_extinction_method none
_refine_ls_goodness_of_fit_ref 1.037
_refine_ls_hydrogen_treatment refall
_refine_ls_number_parameters 983
_refine_ls_number_reflns 12628
_refine_ls_R_factor_gt 0.0569
_refine_ls_shift/su_max 0.0056
_refine_ls_structure_factor_coef F
_refine_ls_weighting_details 'w = 1/[0.0002Fo^2^ + 1.0000\s(Fo^2^)]'
_refine_ls_weighting_scheme calc
_refine_ls_wR_factor_ref 0.0562
_reflns_number_gt 5145
_reflns_number_total 12627
_reflns_threshold_expression F^2^>2.0\s(F^2^)
_cod_data_source_file ja065623csi20060918_115420.cif
_cod_data_source_block '_[Ni(6bpyNO)2(PF6)2]'
_cod_original_formula_sum 'C28 H32 F12 N6 Ni O2 P2 '
_cod_database_code 4111039

loop_
_symmetry_equiv_pos_site_id
_symmetry_equiv_pos_as_xyz
1 +X,+Y,+Z
2 1/2-X,1/2+Y,+Z
3 +X,1/2-Y,1/2+Z
4 1/2-X,-Y,1/2+Z
5 -X,-Y,-Z
6 1/2+X,1/2-Y,-Z
7 -X,1/2+Y,1/2-Z
8 1/2+X,+Y,1/2-Z

loop_
_atom_site_label
_atom_site_type_symbol
_atom_site_fract_x
_atom_site_fract_y
_atom_site_fract_z
_atom_site_U_iso_or_equiv
_atom_site_adp_type
_atom_site_occupancy
_atom_site_symmetry_multiplicity
_atom_site_calc_flag
_atom_site_refinement_flags
Ni(1) Ni 0.05700(3) 0.37692(6) 0.73067(2) 0.0362(2) Uani 1.00 1 d .
Ni(2) Ni 0.13551(4) 0.72284(6) 0.50913(2) 0.0433(2) Uani 1.00 1 d .
P(1) P 0.00802(6) 0.27846(12) 0.59658(4) 0.0412(4) Uani 1.00 1 d .
P(2) P 0.22916(6) 0.50088(12) 0.81155(4) 0.0368(4) Uani 1.00 1 d .
P(3) P 0.17233(6) 0.87504(12) 0.62757(4) 0.0487(5) Uani 1.00 1 d .
P(4) P -0.09630(10) 0.77231(13) 0.57541(5) 0.0703(7) Uani 1.00 1 d .
F(1) F -0.02801(12) 0.2510(2) 0.62737(6) 0.0661(11) Uani 1.00 1 d .
F(2) F -0.01824(12) 0.1942(2) 0.57490(6) 0.0568(11) Uani 1.00 1 d .
F(3) F 0.04585(11) 0.3080(2) 0.56626(6) 0.0535(10) Uani 1.00 1 d .
F(4) F 0.03503(12) 0.3639(2) 0.61813(6) 0.0587(10) Uani 1.00 1 d .
F(5) F -0.03565(11) 0.3544(2) 0.58396(6) 0.0564(10) Uani 1.00 1 d .
F(6) F 0.05209(12) 0.2030(2) 0.60894(6) 0.0527(10) Uani 1.00 1 d .
F(7) F 0.21558(16) 0.4389(3) 0.84173(8) 0.1298(18) Uani 1.00 1 d .
F(8) F 0.16815(12) 0.5118(2) 0.80294(8) 0.0721(12) Uani 1.00 1 d .
F(9) F 0.24215(13) 0.5668(2) 0.78110(8) 0.0981(14) Uani 1.00 1 d .
F(10) F 0.29074(11) 0.4921(2) 0.81968(6) 0.0605(11) Uani 1.00 1 d .
F(11) F 0.22819(12) 0.5947(2) 0.83370(9) 0.0959(15) Uani 1.00 1 d .
F(12) F 0.23020(13) 0.4086(2) 0.78919(9) 0.0941(14) Uani 1.00 1 d .
F(13) F 0.15351(12) 0.8720(2) 0.66513(6) 0.0607(11) Uani 1.00 1 d .
F(14) F 0.12845(13) 0.7940(2) 0.61818(6) 0.0702(12) Uani 1.00 1 d .
F(15) F 0.19126(12) 0.8780(2) 0.58970(6) 0.0555(10) Uani 1.00 1 d .
F(16) F 0.21631(12) 0.9548(2) 0.63654(6) 0.0642(11) Uani 1.00 1 d .
F(17) F 0.13060(12) 0.9588(2) 0.61999(6) 0.0589(11) Uani 1.00 1 d .
F(18) F 0.21454(12) 0.7899(2) 0.63488(6) 0.0720(12) Uani 1.00 1 d .
F(19) F -0.0941(2) 0.8660(2) 0.59383(8) 0.154(2) Uani 1.00 1 d .
F(20) F -0.1480(2) 0.7498(3) 0.59757(12) 0.193(2) Uani 1.00 1 d .
F(21) F -0.11539(19) 0.6759(3) 0.55356(11) 0.146(2) Uani 1.00 1 d .
F(22) F -0.04940(19) 0.7921(2) 0.55340(11) 0.1296(19) Uani 1.00 1 d .
F(23) F -0.1364(2) 0.8219(3) 0.54939(10) 0.147(2) Uani 1.00 1 d .
F(24) F -0.0694(2) 0.7048(2) 0.59787(9) 0.1337(19) Uani 1.00 1 d .
O(1) O -0.01476(12) 0.2992(2) 0.73142(8) 0.0407(11) Uani 1.00 1 d .
O(2) O 0.02798(12) 0.4588(2) 0.77074(8) 0.0412(11) Uani 1.00 1 d .
O(3) O 0.21380(13) 0.7619(2) 0.51908(8) 0.0463(12) Uani 1.00 1 d .
O(4) O 0.16537(13) 0.6082(2) 0.47990(8) 0.0520(12) Uani 1.00 1 d .
N(1) N 0.10929(17) 0.4807(2) 0.71374(10) 0.0356(14) Uani 1.00 1 d .
N(2) N 0.01296(18) 0.4443(2) 0.69715(9) 0.0326(13) Uani 1.00 1 d .
N(3) N -0.05187(17) 0.3377(2) 0.71327(10) 0.0353(14) Uani 1.00 1 d .
N(4) N 0.10133(17) 0.2658(2) 0.70842(9) 0.0334(13) Uani 1.00 1 d .
N(5) N 0.09154(16) 0.3161(2) 0.76906(9) 0.0302(13) Uani 1.00 1 d .
N(6) N 0.04379(17) 0.4265(3) 0.79949(10) 0.0378(14) Uani 1.00 1 d .
N(7) N 0.06407(18) 0.6546(2) 0.51782(10) 0.0396(15) Uani 1.00 1 d .
N(8) N 0.1514(2) 0.6512(3) 0.55022(9) 0.0391(15) Uani 1.00 1 d .
N(9) N 0.23547(19) 0.7139(3) 0.54375(10) 0.0439(16) Uani 1.00 1 d .
N(10) N 0.10323(17) 0.8600(3) 0.51824(11) 0.0440(15) Uani 1.00 1 d .
N(11) N 0.13701(17) 0.7794(3) 0.46440(10) 0.0393(14) Uani 1.00 1 d .
N(12) N 0.17460(18) 0.6334(3) 0.44927(11) 0.0471(16) Uani 1.00 1 d .
C(1) C 0.1598(2) 0.4933(4) 0.72221(12) 0.0454(19) Uani 1.00 1 d .
C(2) C 0.1926(2) 0.5623(4) 0.70783(13) 0.060(2) Uani 1.00 1 d .
C(3) C 0.1729(2) 0.6204(4) 0.68306(13) 0.061(2) Uani 1.00 1 d .
C(4) C 0.1209(2) 0.6099(4) 0.67390(12) 0.048(2) Uani 1.00 1 d .
C(5) C 0.0903(2) 0.5400(3) 0.68934(12) 0.0372(18) Uani 1.00 1 d .
C(6) C 0.0345(2) 0.5212(3) 0.68111(12) 0.0393(18) Uani 1.00 1 d .
C(7) C 0.0030(2) 0.5755(3) 0.65966(12) 0.0423(19) Uani 1.00 1 d .
C(8) C -0.0503(2) 0.5486(3) 0.65634(12) 0.047(2) Uani 1.00 1 d .
C(9) C -0.0713(2) 0.4715(3) 0.67335(12) 0.0427(19) Uani 1.00 1 d .
C(10) C -0.0376(2) 0.4199(3) 0.69407(12) 0.0341(17) Uani 1.00 1 d .
C(11) C -0.1068(2) 0.2957(4) 0.71809(13) 0.0439(19) Uani 1.00 1 d .
C(12) C -0.1327(2) 0.2746(3) 0.68460(12) 0.0528(19) Uani 1.00 1 d .
C(13) C -0.1022(2) 0.2011(3) 0.73723(13) 0.067(2) Uani 1.00 1 d .
C(14) C -0.1383(2) 0.3703(4) 0.73848(12) 0.069(2) Uani 1.00 1 d .
C(15) C 0.1061(2) 0.2453(4) 0.67632(12) 0.0412(18) Uani 1.00 1 d .
C(16) C 0.1379(2) 0.1698(4) 0.66481(12) 0.049(2) Uani 1.00 1 d .
C(17) C 0.1670(2) 0.1140(4) 0.68612(12) 0.0489(19) Uani 1.00 1 d .
C(18) C 0.1640(2) 0.1367(4) 0.71967(12) 0.0490(19) Uani 1.00 1 d .
C(19) C 0.1315(2) 0.2134(4) 0.72985(12) 0.0372(17) Uani 1.00 1 d .
C(20) C 0.1260(2) 0.2430(3) 0.76470(12) 0.0319(16) Uani 1.00 1 d .
C(21) C 0.15244(19) 0.2005(3) 0.79146(12) 0.0368(17) Uani 1.00 1 d .
C(22) C 0.1417(2) 0.2376(3) 0.82253(12) 0.0405(18) Uani 1.00 1 d .
C(23) C 0.1062(2) 0.3105(3) 0.82691(12) 0.0379(18) Uani 1.00 1 d .
C(24) C 0.0810(2) 0.3489(3) 0.79945(12) 0.0336(16) Uani 1.00 1 d .
C(25) C 0.0169(2) 0.4714(4) 0.82962(13) 0.051(2) Uani 1.00 1 d .
C(26) C -0.0113(2) 0.3870(4) 0.84811(12) 0.078(2) Uani 1.00 1 d .
C(27) C -0.0248(2) 0.5452(4) 0.81701(13) 0.083(2) Uani 1.00 1 d .
C(28) C 0.0575(2) 0.5249(3) 0.84969(12) 0.060(2) Uani 1.00 1 d .
C(29) C 0.0201(2) 0.6638(4) 0.50044(12) 0.049(2) Uani 1.00 1 d .
C(30) C -0.0275(2) 0.6173(4) 0.50931(13) 0.055(2) Uani 1.00 1 d .
C(31) C -0.0273(2) 0.5586(4) 0.53768(14) 0.059(2) Uani 1.00 1 d .
C(32) C 0.0185(2) 0.5499(4) 0.55569(13) 0.049(2) Uani 1.00 1 d .
C(33) C 0.0638(2) 0.5976(3) 0.54563(12) 0.0391(18) Uani 1.00 1 d .
C(34) C 0.1146(2) 0.5918(4) 0.56272(12) 0.043(2) Uani 1.00 1 d .
C(35) C 0.1269(2) 0.5282(4) 0.58875(12) 0.055(2) Uani 1.00 1 d .
C(36) C 0.1784(2) 0.5289(4) 0.60058(13) 0.059(2) Uani 1.00 1 d .
C(37) C 0.2171(2) 0.5878(4) 0.58712(12) 0.051(2) Uani 1.00 1 d .
C(38) C 0.2017(2) 0.6495(4) 0.56117(12) 0.0414(19) Uani 1.00 1 d .
C(39) C 0.2947(2) 0.7249(5) 0.54785(14) 0.065(2) Uani 1.00 1 d .
C(40) C 0.3205(2) 0.6295(5) 0.53929(17) 0.137(3) Uani 1.00 1 d .
C(41) C 0.3130(2) 0.8053(5) 0.52477(13) 0.104(2) Uani 1.00 1 d .
C(42) C 0.3074(2) 0.7566(4) 0.58290(13) 0.081(2) Uani 1.00 1 d .
C(43) C 0.0829(2) 0.8954(4) 0.54673(13) 0.046(2) Uani 1.00 1 d .
C(44) C 0.0580(2) 0.9859(4) 0.54914(14) 0.052(2) Uani 1.00 1 d .
C(45) C 0.0546(2) 1.0428(4) 0.52094(17) 0.057(2) Uani 1.00 1 d .
C(46) C 0.0748(2) 1.0070(4) 0.49154(14) 0.052(2) Uani 1.00 1 d .
C(47) C 0.0992(2) 0.9161(4) 0.49083(14) 0.0442(19) Uani 1.00 1 d .
C(48) C 0.1216(2) 0.8714(4) 0.46046(13) 0.0440(19) Uani 1.00 1 d .
C(49) C 0.1288(2) 0.9186(4) 0.42990(14) 0.053(2) Uani 1.00 1 d .
C(50) C 0.1510(2) 0.8645(5) 0.40434(13) 0.055(2) Uani 1.00 1 d .
C(51) C 0.1664(2) 0.7689(4) 0.40890(12) 0.051(2) Uani 1.00 1 d .
C(52) C 0.1596(2) 0.7288(4) 0.44002(13) 0.044(2) Uani 1.00 1 d .
C(53) C 0.2026(2) 0.5579(4) 0.42823(13) 0.053(2) Uani 1.00 1 d .
C(54) C 0.2549(2) 0.6014(4) 0.41608(13) 0.092(2) Uani 1.00 1 d .
C(55) C 0.2130(2) 0.4679(4) 0.44912(13) 0.087(2) Uani 1.00 1 d .
C(56) C 0.1653(2) 0.5297(4) 0.39954(12) 0.070(2) Uani 1.00 1 d .
H(1) H 0.1739 0.4522 0.7390 0.054 Uiso 1.00 1 c R
H(2) H 0.2287 0.5681 0.7142 0.072 Uiso 1.00 1 c R
H(3) H 0.1943 0.6699 0.6732 0.073 Uiso 1.00 1 c R
H(4) H 0.1064 0.6490 0.6567 0.057 Uiso 1.00 1 c R
H(5) H 0.0176 0.6287 0.6475 0.051 Uiso 1.00 1 c R
H(6) H -0.0724 0.5862 0.6422 0.056 Uiso 1.00 1 c R
H(7) H -0.1075 0.4533 0.6710 0.051 Uiso 1.00 1 c R
H(8) H -0.1059 0.2587 0.6690 0.063 Uiso 1.00 1 c R
H(9) H -0.1512 0.3317 0.6775 0.063 Uiso 1.00 1 c R
H(10) H -0.1568 0.2213 0.6865 0.063 Uiso 1.00 1 c R
H(11) H -0.0985 0.1481 0.7221 0.081 Uiso 1.00 1 c R
H(12) H -0.1330 0.1912 0.7503 0.081 Uiso 1.00 1 c R
H(13) H -0.0719 0.2040 0.7511 0.081 Uiso 1.00 1 c R
H(14) H -0.1255 0.4344 0.7336 0.083 Uiso 1.00 1 c R
H(15) H -0.1747 0.3659 0.7326 0.083 Uiso 1.00 1 c R
H(16) H -0.1343 0.3575 0.7614 0.083 Uiso 1.00 1 c R
H(17) H 0.0866 0.2839 0.6610 0.049 Uiso 1.00 1 c R
H(18) H 0.1390 0.1553 0.6419 0.059 Uiso 1.00 1 c R
H(19) H 0.1895 0.0629 0.6783 0.059 Uiso 1.00 1 c R
H(20) H 0.1833 0.0995 0.7355 0.059 Uiso 1.00 1 c R
H(21) H 0.1769 0.1482 0.7883 0.044 Uiso 1.00 1 c R
H(22) H 0.1602 0.2117 0.8410 0.049 Uiso 1.00 1 c R
H(23) H 0.0978 0.3340 0.8484 0.045 Uiso 1.00 1 c R
H(24) H -0.0464 0.3799 0.8400 0.094 Uiso 1.00 1 c R
H(25) H -0.0122 0.4006 0.8711 0.094 Uiso 1.00 1 c R
H(26) H 0.0078 0.3278 0.8444 0.094 Uiso 1.00 1 c R
H(27) H -0.0380 0.5232 0.7963 0.100 Uiso 1.00 1 c R
H(28) H -0.0095 0.6086 0.8145 0.100 Uiso 1.00 1 c R
H(29) H -0.0531 0.5485 0.8325 0.100 Uiso 1.00 1 c R
H(30) H 0.0846 0.5485 0.8354 0.073 Uiso 1.00 1 c R
H(31) H 0.0418 0.5787 0.8610 0.073 Uiso 1.00 1 c R
H(32) H 0.0725 0.4807 0.8653 0.073 Uiso 1.00 1 c R
H(33) H 0.0204 0.7029 0.4810 0.059 Uiso 1.00 1 c R
H(34) H -0.0587 0.6253 0.4964 0.066 Uiso 1.00 1 c R
H(35) H -0.0588 0.5253 0.5442 0.070 Uiso 1.00 1 c R
H(36) H 0.0191 0.5119 0.5754 0.059 Uiso 1.00 1 c R
H(37) H 0.1007 0.4865 0.5981 0.066 Uiso 1.00 1 c R
H(38) H 0.1878 0.4862 0.6182 0.070 Uiso 1.00 1 c R
H(39) H 0.2525 0.5875 0.5952 0.062 Uiso 1.00 1 c R
H(40) H 0.2991 0.5964 0.5235 0.164 Uiso 1.00 1 c R
H(41) H 0.3550 0.6393 0.5304 0.164 Uiso 1.00 1 c R
H(42) H 0.3230 0.5909 0.5588 0.164 Uiso 1.00 1 c R
H(43) H 0.3427 0.8382 0.5340 0.125 Uiso 1.00 1 c R
H(44) H 0.2850 0.8509 0.5215 0.125 Uiso 1.00 1 c R
H(45) H 0.3226 0.7769 0.5042 0.125 Uiso 1.00 1 c R
H(46) H 0.3413 0.7335 0.5895 0.097 Uiso 1.00 1 c R
H(47) H 0.2811 0.7306 0.5973 0.097 Uiso 1.00 1 c R
H(48) H 0.3068 0.8263 0.5839 0.097 Uiso 1.00 1 c R
H(49) H 0.0868 0.8563 0.5660 0.055 Uiso 1.00 1 c R
H(50) H 0.0430 1.0074 0.5694 0.063 Uiso 1.00 1 c R
H(51) H 0.0380 1.1053 0.5219 0.069 Uiso 1.00 1 c R
H(52) H 0.0729 1.0465 0.4722 0.063 Uiso 1.00 1 c R
H(53) H 0.1182 0.9848 0.4265 0.063 Uiso 1.00 1 c R
H(54) H 0.1559 0.8946 0.3834 0.066 Uiso 1.00 1 c R
H(55) H 0.1813 0.7321 0.3912 0.062 Uiso 1.00 1 c R
H(56) H 0.2669 0.6473 0.4321 0.110 Uiso 1.00 1 c R
H(57) H 0.2495 0.6341 0.3956 0.110 Uiso 1.00 1 c R
H(58) H 0.2807 0.5512 0.4134 0.110 Uiso 1.00 1 c R
H(59) H 0.1865 0.4626 0.4657 0.104 Uiso 1.00 1 c R
H(60) H 0.2467 0.4754 0.4592 0.104 Uiso 1.00 1 c R
H(61) H 0.2129 0.4103 0.4359 0.104 Uiso 1.00 1 c R
H(62) H 0.1443 0.5857 0.3944 0.084 Uiso 1.00 1 c R
H(63) H 0.1855 0.5114 0.3807 0.084 Uiso 1.00 1 c R
H(64) H 0.1428 0.4768 0.4057 0.084 Uiso 1.00 1 c R

loop_
_atom_site_aniso_label
_atom_site_aniso_U_11
_atom_site_aniso_U_22
_atom_site_aniso_U_33
_atom_site_aniso_U_12
_atom_site_aniso_U_13
_atom_site_aniso_U_23
Ni(1) 0.0382(5) 0.0388(5) 0.0316(5) -0.0022(5) -0.0060(4) 0.0042(4)
Ni(2) 0.0564(6) 0.0437(6) 0.0297(5) 0.0032(5) -0.0033(4) 0.0083(4)
P(1) 0.0425(10) 0.0430(10) 0.0381(8) -0.0015(9) -0.0046(7) 0.0073(8)
P(2) 0.0364(9) 0.0413(9) 0.0328(8) -0.0032(8) 0.0013(7) 0.0026(8)
P(3) 0.0594(11) 0.0489(11) 0.0378(9) 0.0033(11) 0.0099(8) 0.0017(9)
P(4) 0.1289(19) 0.0416(12) 0.0405(10) 0.0227(13) 0.0259(12) 0.0091(10)
F(1) 0.081(2) 0.065(2) 0.052(2) -0.002(2) 0.0184(19) 0.0180(18)
F(2) 0.059(2) 0.056(2) 0.056(2) -0.0111(18) -0.0183(17) -0.0011(17)
F(3) 0.044(2) 0.071(2) 0.0459(19) -0.0062(18) 0.0053(16) 0.0173(16)
F(4) 0.079(2) 0.049(2) 0.0488(19) -0.0098(19) -0.0163(18) 0.0043(17)
F(5) 0.045(2) 0.061(2) 0.064(2) 0.0091(18) -0.0026(17) 0.0144(18)
F(6) 0.058(2) 0.048(2) 0.0522(19) 0.0049(18) -0.0156(17) 0.0079(16)
F(7) 0.133(3) 0.189(4) 0.067(2) -0.105(3) -0.041(2) 0.076(2)
F(8) 0.0288(19) 0.104(2) 0.084(2) -0.006(2) -0.0053(18) -0.009(2)
F(9) 0.081(2) 0.146(3) 0.067(2) -0.072(2) -0.037(2) 0.065(2)
F(10) 0.038(2) 0.077(2) 0.067(2) 0.0170(19) -0.0127(17) -0.0099(19)
F(11) 0.061(2) 0.104(3) 0.123(3) 0.020(2) -0.018(2) -0.068(2)
F(12) 0.083(3) 0.077(2) 0.122(3) 0.027(2) -0.034(2) -0.054(2)
F(13) 0.072(2) 0.076(2) 0.0338(17) -0.004(2) 0.0186(16) -0.0007(17)
F(14) 0.101(3) 0.052(2) 0.057(2) -0.017(2) 0.002(2) 0.0019(18)
F(15) 0.079(2) 0.056(2) 0.0311(17) 0.0108(19) 0.0157(16) 0.0015(16)
F(16) 0.067(2) 0.077(2) 0.048(2) -0.017(2) 0.0195(18) -0.0116(18)
F(17) 0.069(2) 0.051(2) 0.057(2) 0.0177(19) 0.0149(19) 0.0065(17)
F(18) 0.088(2) 0.080(2) 0.048(2) 0.033(2) 0.0155(19) 0.0145(19)
F(19) 0.370(7) 0.041(2) 0.052(2) 0.051(3) -0.051(3) -0.007(2)
F(20) 0.292(7) 0.168(5) 0.119(4) 0.054(5) 0.070(4) 0.021(3)
F(21) 0.158(4) 0.167(4) 0.113(3) -0.014(3) 0.033(3) -0.027(3)
F(22) 0.155(4) 0.076(3) 0.157(4) 0.000(3) 0.065(3) 0.037(2)
F(23) 0.194(5) 0.171(4) 0.076(3) -0.047(4) 0.004(3) 0.013(3)
F(24) 0.245(5) 0.089(3) 0.067(2) 0.088(3) 0.001(3) 0.021(2)
O(1) 0.040(2) 0.042(2) 0.041(2) 0.0047(19) -0.0102(19) 0.0108(19)
O(2) 0.045(2) 0.036(2) 0.042(2) 0.0143(19) -0.002(2) 0.0066(19)
O(3) 0.053(2) 0.053(2) 0.032(2) 0.008(2) -0.0005(19) 0.011(2)
O(4) 0.074(2) 0.060(2) 0.022(2) 0.005(2) 0.0040(19) 0.009(2)
N(1) 0.035(2) 0.043(3) 0.029(2) -0.003(2) -0.005(2) -0.004(2)
N(2) 0.040(3) 0.027(2) 0.031(2) -0.003(2) -0.008(2) -0.002(2)
N(3) 0.030(2) 0.029(2) 0.047(2) 0.001(2) -0.010(2) 0.005(2)
N(4) 0.050(3) 0.034(2) 0.017(2) -0.011(2) 0.002(2) -0.000(2)
N(5) 0.035(2) 0.029(2) 0.026(2) 0.004(2) -0.001(2) -0.009(2)
N(6) 0.040(3) 0.041(3) 0.033(2) 0.002(2) 0.002(2) 0.001(2)
N(7) 0.050(3) 0.039(3) 0.030(2) 0.005(2) -0.007(2) 0.006(2)
N(8) 0.057(3) 0.039(3) 0.021(2) 0.003(2) 0.002(2) -0.005(2)
N(9) 0.051(3) 0.051(3) 0.030(2) 0.014(2) 0.001(2) 0.005(2)
N(10) 0.042(3) 0.051(3) 0.039(2) -0.003(2) -0.011(2) 0.013(2)
N(11) 0.038(2) 0.043(3) 0.036(2) -0.009(2) -0.008(2) 0.010(2)
N(12) 0.047(3) 0.065(3) 0.029(2) 0.004(3) 0.001(2) 0.006(2)
C(1) 0.047(4) 0.060(4) 0.029(3) -0.008(3) -0.001(2) -0.002(3)
C(2) 0.051(4) 0.087(5) 0.043(3) -0.030(4) 0.000(3) -0.004(3)
C(3) 0.064(4) 0.077(5) 0.043(3) -0.030(4) 0.006(3) 0.005(3)
C(4) 0.061(4) 0.048(4) 0.034(3) -0.011(3) 0.003(3) 0.002(3)
C(5) 0.048(4) 0.040(3) 0.023(3) -0.015(3) 0.003(2) -0.007(2)
C(6) 0.070(4) 0.025(3) 0.023(3) 0.003(3) -0.002(3) 0.002(2)
C(7) 0.063(4) 0.032(3) 0.032(3) -0.001(3) -0.001(3) 0.001(2)
C(8) 0.073(4) 0.034(3) 0.034(3) 0.011(3) -0.018(3) 0.005(2)
C(9) 0.049(4) 0.031(3) 0.048(3) 0.003(3) -0.010(3) 0.002(2)
C(10) 0.043(3) 0.022(3) 0.038(3) 0.003(2) -0.011(2) 0.002(2)
C(11) 0.035(3) 0.048(4) 0.049(3) -0.001(3) -0.007(3) 0.005(3)
C(12) 0.034(3) 0.058(4) 0.066(4) -0.001(3) -0.015(3) -0.002(3)
C(13) 0.045(4) 0.067(4) 0.091(5) -0.018(3) -0.007(3) 0.031(4)
C(14) 0.054(4) 0.102(5) 0.052(4) 0.016(4) 0.002(3) -0.002(4)
C(15) 0.042(3) 0.051(4) 0.030(3) 0.002(3) -0.004(2) 0.002(2)
C(16) 0.049(4) 0.071(4) 0.027(3) 0.000(3) 0.005(3) -0.008(3)
C(17) 0.039(3) 0.073(4) 0.034(3) 0.013(3) 0.001(3) -0.020(3)
C(18) 0.045(3) 0.064(4) 0.039(3) 0.003(3) -0.001(2) -0.001(3)
C(19) 0.031(3) 0.047(3) 0.034(3) -0.004(3) 0.002(2) -0.010(3)
C(20) 0.038(3) 0.024(3) 0.034(3) -0.006(2) 0.005(2) -0.005(2)
C(21) 0.026(3) 0.040(3) 0.045(3) 0.006(2) -0.003(2) 0.000(3)
C(22) 0.049(3) 0.042(3) 0.031(3) 0.005(3) -0.005(2) 0.005(2)
C(23) 0.049(3) 0.037(3) 0.028(3) -0.002(3) -0.004(2) -0.001(2)
C(24) 0.036(3) 0.035(3) 0.029(3) -0.009(2) -0.002(2) -0.000(2)
C(25) 0.062(4) 0.053(4) 0.038(3) -0.006(3) 0.013(3) -0.009(3)
C(26) 0.062(4) 0.110(6) 0.062(4) 0.002(4) 0.024(3) -0.021(4)
C(27) 0.084(5) 0.098(5) 0.067(4) 0.062(4) -0.003(4) -0.022(4)
C(28) 0.090(5) 0.049(4) 0.042(3) 0.001(4) -0.002(3) -0.015(3)
C(29) 0.061(4) 0.048(4) 0.039(3) 0.001(3) -0.004(3) -0.006(3)
C(30) 0.064(4) 0.054(4) 0.047(3) 0.005(3) -0.008(3) 0.006(3)
C(31) 0.071(5) 0.046(4) 0.058(4) -0.004(3) 0.004(3) 0.010(3)
C(32) 0.067(4) 0.040(4) 0.040(3) -0.001(3) 0.001(3) -0.000(3)
C(33) 0.055(4) 0.028(3) 0.035(3) 0.001(3) 0.006(3) 0.003(2)
C(34) 0.066(4) 0.029(3) 0.034(3) -0.000(3) 0.004(3) -0.001(2)
C(35) 0.084(5) 0.046(4) 0.035(3) 0.002(3) -0.006(3) 0.010(3)
C(36) 0.087(5) 0.048(4) 0.041(3) 0.009(4) -0.015(3) 0.017(3)
C(37) 0.073(5) 0.045(4) 0.036(3) 0.020(3) -0.007(3) -0.001(3)
C(38) 0.058(4) 0.034(3) 0.032(3) 0.012(3) -0.001(3) -0.008(2)
C(39) 0.042(4) 0.113(6) 0.041(3) 0.021(4) 0.009(3) 0.019(4)
C(40) 0.141(8) 0.174(8) 0.096(6) 0.114(7) 0.042(5) 0.031(6)
C(41) 0.047(4) 0.209(8) 0.058(4) 0.003(5) 0.004(3) 0.058(5)
C(42) 0.035(3) 0.145(6) 0.062(4) -0.018(4) -0.011(3) 0.037(4)
C(43) 0.046(4) 0.041(4) 0.050(4) -0.001(3) -0.005(3) 0.000(3)
C(44) 0.046(4) 0.047(4) 0.064(4) 0.005(3) -0.001(3) -0.008(3)
C(45) 0.047(4) 0.036(4) 0.089(5) -0.008(3) -0.017(4) 0.001(4)
C(46) 0.046(4) 0.054(4) 0.057(4) -0.014(3) -0.017(3) 0.013(3)
C(47) 0.047(4) 0.031(3) 0.055(4) -0.002(3) -0.018(3) 0.000(3)
C(48) 0.038(3) 0.046(4) 0.048(3) -0.014(3) -0.016(3) 0.018(3)
C(49) 0.041(4) 0.056(4) 0.061(4) -0.020(3) -0.024(3) 0.025(3)
C(50) 0.053(4) 0.076(5) 0.037(3) -0.025(4) -0.013(3) 0.017(3)
C(51) 0.052(4) 0.066(4) 0.037(3) -0.011(3) -0.005(3) 0.014(3)
C(52) 0.046(4) 0.052(4) 0.035(3) -0.002(3) -0.011(3) 0.010(3)
C(53) 0.060(4) 0.064(4) 0.035(3) 0.009(3) 0.009(3) 0.005(3)
C(54) 0.057(4) 0.149(7) 0.070(4) -0.001(5) 0.025(4) 0.002(4)
C(55) 0.118(6) 0.083(5) 0.060(4) 0.056(4) 0.018(4) -0.000(4)
C(56) 0.084(5) 0.077(5) 0.049(4) -0.005(4) 0.006(3) -0.009(3)

loop_
_atom_type_symbol
_atom_type_description
_atom_type_scat_dispersion_real
_atom_type_scat_dispersion_imag
_atom_type_scat_source
C C 0.018 0.009
;
International Tables for Crystallography
(1992, Vol. C, Tables 4.2.6.8 and 6.1.1.4)
;
H H 0.000 0.000
;
International Tables for Crystallography
(1992, Vol. C, Table 6.1.1.4)
;
O O 0.049 0.032
;
International Tables for Crystallography
(1992, Vol. C, Tables 4.2.6.8 and 6.1.1.4)
;
N N 0.031 0.018
;
International Tables for Crystallography
(1992, Vol. C, Tables 4.2.6.8 and 6.1.1.4)
;
P P 0.295 0.434
;
International Tables for Crystallography
(1992, Vol. C, Tables 4.2.6.8 and 6.1.1.4)
;
F F 0.073 0.053
;
International Tables for Crystallography
(1992, Vol. C, Tables 4.2.6.8 and 6.1.1.4)
;
Ni Ni -3.003 0.509
;
International Tables for Crystallography
(1992, Vol. C, Tables 4.2.6.8 and 6.1.1.4)
;

loop_
_geom_angle_atom_site_label_1
_geom_angle_atom_site_label_2
_geom_angle_atom_site_label_3
_geom_angle
O(1) Ni(1) O(2) 87.49(12)
O(1) Ni(1) N(1) 155.19(15)
O(1) Ni(1) N(2) 76.12(15)
O(1) Ni(1) N(4) 95.87(14)
O(1) Ni(1) N(5) 99.09(14)
O(2) Ni(1) N(1) 96.66(14)
O(2) Ni(1) N(2) 95.01(14)
O(2) Ni(1) N(4) 154.89(14)
O(2) Ni(1) N(5) 76.58(14)
N(1) Ni(1) N(2) 79.15(17)
N(1) Ni(1) N(4) 90.66(16)
N(1) Ni(1) N(5) 105.67(16)
N(2) Ni(1) N(4) 109.97(15)
N(2) Ni(1) N(5) 170.62(17)
N(4) Ni(1) N(5) 78.32(15)
O(3) Ni(2) O(4) 87.67(13)
O(3) Ni(2) N(7) 155.75(15)
O(3) Ni(2) N(8) 76.78(17)
O(3) Ni(2) N(10) 96.16(15)
O(3) Ni(2) N(11) 93.41(15)
O(4) Ni(2) N(7) 94.23(15)
O(4) Ni(2) N(8) 91.96(15)
O(4) Ni(2) N(10) 155.87(15)
O(4) Ni(2) N(11) 76.49(16)
N(7) Ni(2) N(8) 79.00(18)
N(7) Ni(2) N(10) 91.92(17)
N(7) Ni(2) N(11) 110.56(17)
N(8) Ni(2) N(10) 112.12(17)
N(8) Ni(2) N(11) 165.26(19)
N(10) Ni(2) N(11) 79.51(18)
F(1) P(1) F(2) 91.40(17)
F(1) P(1) F(3) 178.09(18)
F(1) P(1) F(4) 89.28(17)
F(1) P(1) F(5) 90.53(17)
F(1) P(1) F(6) 90.02(16)
F(2) P(1) F(3) 90.37(16)
F(2) P(1) F(4) 179.32(18)
F(2) P(1) F(5) 90.23(16)
F(2) P(1) F(6) 89.85(16)
F(3) P(1) F(4) 88.96(16)
F(3) P(1) F(5) 90.18(16)
F(3) P(1) F(6) 89.26(15)
F(4) P(1) F(5) 89.82(16)
F(4) P(1) F(6) 90.08(16)
F(5) P(1) F(6) 179.44(18)
F(7) P(2) F(8) 90.6(2)
F(7) P(2) F(9) 178.4(2)
F(7) P(2) F(10) 90.7(2)
F(7) P(2) F(11) 89.4(2)
F(7) P(2) F(12) 91.3(2)
F(8) P(2) F(9) 88.64(19)
F(8) P(2) F(10) 178.66(19)
F(8) P(2) F(11) 91.97(18)
F(8) P(2) F(12) 87.94(19)
F(9) P(2) F(10) 90.09(18)
F(9) P(2) F(11) 89.2(2)
F(9) P(2) F(12) 90.1(2)
F(10) P(2) F(11) 87.58(17)
F(10) P(2) F(12) 92.49(18)
F(11) P(2) F(12) 179.3(2)
F(13) P(3) F(14) 90.14(17)
F(13) P(3) F(15) 179.89(17)
F(13) P(3) F(16) 90.46(17)
F(13) P(3) F(17) 90.34(17)
F(13) P(3) F(18) 90.15(17)
F(14) P(3) F(15) 89.77(16)
F(14) P(3) F(16) 179.28(19)
F(14) P(3) F(17) 89.55(18)
F(14) P(3) F(18) 90.18(18)
F(15) P(3) F(16) 89.64(16)
F(15) P(3) F(17) 89.70(16)
F(15) P(3) F(18) 89.81(16)
F(16) P(3) F(17) 90.87(18)
F(16) P(3) F(18) 89.40(18)
F(17) P(3) F(18) 179.44(18)
F(19) P(4) F(20) 85.1(2)
F(19) P(4) F(21) 164.8(3)
F(19) P(4) F(22) 96.6(2)
F(19) P(4) F(23) 89.5(2)
F(19) P(4) F(24) 102.3(2)
F(20) P(4) F(21) 84.9(2)
F(20) P(4) F(22) 177.5(3)
F(20) P(4) F(23) 86.3(2)
F(20) P(4) F(24) 84.8(2)
F(21) P(4) F(22) 93.1(2)
F(21) P(4) F(23) 78.5(2)
F(21) P(4) F(24) 88.1(2)
F(22) P(4) F(23) 91.8(2)
F(22) P(4) F(24) 96.7(2)
F(23) P(4) F(24) 164.6(2)
Ni(1) O(1) N(3) 114.1(2)
Ni(1) O(2) N(6) 113.8(2)
Ni(2) O(3) N(9) 114.5(2)
Ni(2) O(4) N(12) 113.7(3)
Ni(1) N(1) C(1) 128.2(3)
Ni(1) N(1) C(5) 115.2(3)
C(1) N(1) C(5) 116.5(4)
Ni(1) N(2) C(6) 117.7(3)
Ni(1) N(2) C(10) 119.2(3)
C(6) N(2) C(10) 122.6(4)
O(1) N(3) C(10) 116.6(4)
O(1) N(3) C(11) 115.7(3)
C(10) N(3) C(11) 127.3(4)
Ni(1) N(4) C(15) 128.4(3)
Ni(1) N(4) C(19) 114.0(3)
C(15) N(4) C(19) 117.5(4)
Ni(1) N(5) C(20) 120.0(3)
Ni(1) N(5) C(24) 119.9(3)
C(20) N(5) C(24) 120.1(4)
O(2) N(6) C(24) 116.9(3)
O(2) N(6) C(25) 116.3(4)
C(24) N(6) C(25) 126.6(4)
Ni(2) N(7) C(29) 127.0(3)
Ni(2) N(7) C(33) 113.7(3)
C(29) N(7) C(33) 119.2(4)
Ni(2) N(8) C(34) 118.8(3)
Ni(2) N(8) C(38) 118.6(3)
C(34) N(8) C(38) 121.5(4)
O(3) N(9) C(38) 116.0(4)
O(3) N(9) C(39) 116.5(4)
C(38) N(9) C(39) 127.1(4)
Ni(2) N(10) C(43) 128.5(3)
Ni(2) N(10) C(47) 113.2(3)
C(43) N(10) C(47) 118.0(4)
Ni(2) N(11) C(48) 118.5(3)
Ni(2) N(11) C(52) 119.2(3)
C(48) N(11) C(52) 121.8(4)
O(4) N(12) C(52) 116.6(4)
O(4) N(12) C(53) 116.0(4)
C(52) N(12) C(53) 127.3(4)
N(1) C(1) C(2) 123.5(4)
C(1) C(2) C(3) 119.0(5)
C(2) C(3) C(4) 119.0(5)
C(3) C(4) C(5) 119.0(5)
N(1) C(5) C(4) 122.9(5)
N(1) C(5) C(6) 113.4(4)
C(4) C(5) C(6) 123.7(4)
N(2) C(6) C(5) 114.4(4)
N(2) C(6) C(7) 118.9(5)
C(5) C(6) C(7) 126.6(4)
C(6) C(7) C(8) 118.0(4)
C(7) C(8) C(9) 121.8(5)
C(8) C(9) C(10) 117.2(5)
N(2) C(10) N(3) 113.2(4)
N(2) C(10) C(9) 121.4(4)
N(3) C(10) C(9) 125.4(5)
N(3) C(11) C(12) 110.3(4)
N(3) C(11) C(13) 108.6(4)
N(3) C(11) C(14) 107.0(4)
C(12) C(11) C(13) 109.1(4)
C(12) C(11) C(14) 112.4(4)
C(13) C(11) C(14) 109.3(4)
N(4) C(15) C(16) 122.4(4)
C(15) C(16) C(17) 120.9(4)
C(16) C(17) C(18) 117.5(5)
C(17) C(18) C(19) 119.2(4)
N(4) C(19) C(18) 122.4(4)
N(4) C(19) C(20) 114.5(4)
C(18) C(19) C(20) 123.0(4)
N(5) C(20) C(19) 113.1(4)
N(5) C(20) C(21) 121.2(4)
C(19) C(20) C(21) 125.7(4)
C(20) C(21) C(22) 117.4(4)
C(21) C(22) C(23) 121.3(4)
C(22) C(23) C(24) 118.5(4)
N(5) C(24) N(6) 112.5(4)
N(5) C(24) C(23) 121.5(4)
N(6) C(24) C(23) 125.9(4)
N(6) C(25) C(26) 107.1(4)
N(6) C(25) C(27) 107.5(4)
N(6) C(25) C(28) 109.0(4)
C(26) C(25) C(27) 109.4(4)
C(26) C(25) C(28) 114.5(4)
C(27) C(25) C(28) 109.2(4)
N(7) C(29) C(30) 122.6(4)
C(29) C(30) C(31) 117.7(5)
C(30) C(31) C(32) 119.3(5)
C(31) C(32) C(33) 120.1(5)
N(7) C(33) C(32) 121.1(5)
N(7) C(33) C(34) 114.6(4)
C(32) C(33) C(34) 124.3(4)
N(8) C(34) C(33) 113.5(4)
N(8) C(34) C(35) 120.6(5)
C(33) C(34) C(35) 125.8(5)
C(34) C(35) C(36) 117.7(5)
C(35) C(36) C(37) 122.2(5)
C(36) C(37) C(38) 116.9(5)
N(8) C(38) N(9) 113.2(4)
N(8) C(38) C(37) 121.2(5)
N(9) C(38) C(37) 125.6(5)
N(9) C(39) C(40) 108.6(5)
N(9) C(39) C(41) 107.8(4)
N(9) C(39) C(42) 109.8(4)
C(40) C(39) C(41) 110.7(5)
C(40) C(39) C(42) 111.8(5)
C(41) C(39) C(42) 107.9(5)
N(10) C(43) C(44) 123.3(5)
C(43) C(44) C(45) 117.9(5)
C(44) C(45) C(46) 119.3(5)
C(45) C(46) C(47) 119.8(5)
N(10) C(47) C(46) 121.5(5)
N(10) C(47) C(48) 114.8(4)
C(46) C(47) C(48) 123.7(5)
N(11) C(48) C(47) 113.7(4)
N(11) C(48) C(49) 120.1(5)
C(47) C(48) C(49) 126.1(5)
C(48) C(49) C(50) 117.7(5)
C(49) C(50) C(51) 121.2(5)
C(50) C(51) C(52) 117.5(5)
N(11) C(52) N(12) 113.4(4)
N(11) C(52) C(51) 121.6(5)
N(12) C(52) C(51) 125.0(5)
N(12) C(53) C(54) 108.7(4)
N(12) C(53) C(55) 108.5(4)
N(12) C(53) C(56) 108.0(4)
C(54) C(53) C(55) 110.2(5)
C(54) C(53) C(56) 112.4(4)
C(55) C(53) C(56) 108.9(4)
N(1) C(1) H(1) 117.8
C(2) C(1) H(1) 118.6
C(1) C(2) H(2) 121.1
C(3) C(2) H(2) 119.8
C(2) C(3) H(3) 120.7
C(4) C(3) H(3) 120.3
C(3) C(4) H(4) 120.5
C(5) C(4) H(4) 120.5
C(6) C(7) H(5) 120.4
C(8) C(7) H(5) 121.5
C(7) C(8) H(6) 118.7
C(9) C(8) H(6) 119.5
C(8) C(9) H(7) 121.6
C(10) C(9) H(7) 121.2
C(11) C(12) H(8) 109.3
C(11) C(12) H(9) 108.8
C(11) C(12) H(10) 110.2
H(8) C(12) H(9) 109.5
H(8) C(12) H(10) 109.4
H(9) C(12) H(10) 109.5
C(11) C(13) H(11) 109.0
C(11) C(13) H(12) 110.2
C(11) C(13) H(13) 109.3
H(11) C(13) H(12) 109.4
H(11) C(13) H(13) 109.5
H(12) C(13) H(13) 109.5
C(11) C(14) H(14) 108.9
C(11) C(14) H(15) 108.9
C(11) C(14) H(16) 110.6
H(14) C(14) H(15) 109.5
H(14) C(14) H(16) 109.5
H(15) C(14) H(16) 109.5
N(4) C(15) H(17) 118.3
C(16) C(15) H(17) 119.3
C(15) C(16) H(18) 120.0
C(17) C(16) H(18) 119.1
C(16) C(17) H(19) 121.2
C(18) C(17) H(19) 121.3
C(17) C(18) H(20) 120.6
C(19) C(18) H(20) 120.2
C(20) C(21) H(21) 121.0
C(22) C(21) H(21) 121.7
C(21) C(22) H(22) 119.0
C(23) C(22) H(22) 119.8
C(22) C(23) H(23) 121.0
C(24) C(23) H(23) 120.5
C(25) C(26) H(24) 109.7
C(25) C(26) H(25) 109.9
C(25) C(26) H(26) 108.8
H(24) C(26) H(25) 109.5
H(24) C(26) H(26) 109.4
H(25) C(26) H(26) 109.5
C(25) C(27) H(27) 108.9
C(25) C(27) H(28) 110.6
C(25) C(27) H(29) 109.0
H(27) C(27) H(28) 109.5
H(27) C(27) H(29) 109.5
H(28) C(27) H(29) 109.5
C(25) C(28) H(30) 109.0
C(25) C(28) H(31) 110.5
C(25) C(28) H(32) 108.8
H(30) C(28) H(31) 109.4
H(30) C(28) H(32) 109.5
H(31) C(28) H(32) 109.5
N(7) C(29) H(33) 119.2
C(30) C(29) H(33) 118.2
C(29) C(30) H(34) 120.9
C(31) C(30) H(34) 121.4
C(30) C(31) H(35) 119.7
C(32) C(31) H(35) 121.0
C(31) C(32) H(36) 120.4
C(33) C(32) H(36) 119.5
C(34) C(35) H(37) 121.1
C(36) C(35) H(37) 121.3
C(35) C(36) H(38) 119.3
C(37) C(36) H(38) 118.6
C(36) C(37) H(39) 121.8
C(38) C(37) H(39) 121.4
C(39) C(40) H(40) 108.6
C(39) C(40) H(41) 111.3
C(39) C(40) H(42) 108.5
H(40) C(40) H(41) 109.5
H(40) C(40) H(42) 109.4
H(41) C(40) H(42) 109.5
C(39) C(41) H(43) 109.9
C(39) C(41) H(44) 109.5
C(39) C(41) H(45) 109.0
H(43) C(41) H(44) 109.4
H(43) C(41) H(45) 109.5
H(44) C(41) H(45) 109.5
C(39) C(42) H(46) 110.9
C(39) C(42) H(47) 108.8
C(39) C(42) H(48) 108.7
H(46) C(42) H(47) 109.4
H(46) C(42) H(48) 109.5
H(47) C(42) H(48) 109.5
N(10) C(43) H(49) 117.5
C(44) C(43) H(49) 119.2
C(43) C(44) H(50) 121.0
C(45) C(44) H(50) 121.0
C(44) C(45) H(51) 119.7
C(46) C(45) H(51) 121.0
C(45) C(46) H(52) 119.4
C(47) C(46) H(52) 120.8
C(48) C(49) H(53) 121.7
C(50) C(49) H(53) 120.6
C(49) C(50) H(54) 119.3
C(51) C(50) H(54) 119.6
C(50) C(51) H(55) 120.7
C(52) C(51) H(55) 121.8
C(53) C(54) H(56) 108.1
C(53) C(54) H(57) 109.8
C(53) C(54) H(58) 110.5
H(56) C(54) H(57) 109.4
H(56) C(54) H(58) 109.5
H(57) C(54) H(58) 109.5
C(53) C(55) H(59) 109.6
C(53) C(55) H(60) 108.1
C(53) C(55) H(61) 110.7
H(59) C(55) H(60) 109.5
H(59) C(55) H(61) 109.4
H(60) C(55) H(61) 109.5
C(53) C(56) H(62) 107.7
C(53) C(56) H(63) 109.9
C(53) C(56) H(64) 110.7
H(62) C(56) H(63) 109.5
H(62) C(56) H(64) 109.5
H(63) C(56) H(64) 109.4

loop_
_geom_bond_atom_site_label_1
_geom_bond_atom_site_label_2
_geom_bond_distance
Ni(1) O(1) 2.097(3)
Ni(1) O(2) 2.100(3)
Ni(1) N(1) 2.051(4)
Ni(1) N(2) 1.979(4)
Ni(1) N(4) 2.086(4)
Ni(1) N(5) 1.965(3)
Ni(2) O(3) 2.084(3)
Ni(2) O(4) 2.099(3)
Ni(2) N(7) 2.058(4)
Ni(2) N(8) 1.969(3)
Ni(2) N(10) 2.072(4)
Ni(2) N(11) 1.968(4)
P(1) F(1) 1.587(3)
P(1) F(2) 1.590(3)
P(1) F(3) 1.605(3)
P(1) F(4) 1.606(3)
P(1) F(5) 1.595(3)
P(1) F(6) 1.595(3)
P(2) F(7) 1.524(3)
P(2) F(8) 1.584(3)
P(2) F(9) 1.560(3)
P(2) F(10) 1.592(3)
P(2) F(11) 1.561(3)
P(2) F(12) 1.550(3)
P(3) F(13) 1.593(2)
P(3) F(14) 1.609(3)
P(3) F(15) 1.606(2)
P(3) F(16) 1.594(3)
P(3) F(17) 1.582(3)
P(3) F(18) 1.602(3)
P(4) F(19) 1.479(3)
P(4) F(20) 1.612(6)
P(4) F(21) 1.655(5)
P(4) F(22) 1.505(5)
P(4) F(23) 1.609(5)
P(4) F(24) 1.460(4)
O(1) N(3) 1.300(5)
O(2) N(6) 1.306(5)
O(3) N(9) 1.313(5)
O(4) N(12) 1.307(5)
N(1) C(1) 1.330(7)
N(1) C(5) 1.362(6)
N(2) C(6) 1.347(6)
N(2) C(10) 1.323(7)
N(3) C(10) 1.410(6)
N(3) C(11) 1.512(7)
N(4) C(15) 1.334(6)
N(4) C(19) 1.357(6)
N(5) C(20) 1.333(6)
N(5) C(24) 1.335(6)
N(6) C(24) 1.415(6)
N(6) C(25) 1.523(7)
N(7) C(29) 1.319(7)
N(7) C(33) 1.367(6)
N(8) C(34) 1.330(7)
N(8) C(38) 1.346(8)
N(9) C(38) 1.411(7)
N(9) C(39) 1.510(7)
N(10) C(43) 1.351(7)
N(10) C(47) 1.351(7)
N(11) C(48) 1.321(7)
N(11) C(52) 1.331(7)
N(12) C(52) 1.405(7)
N(12) C(53) 1.510(7)
C(1) C(2) 1.380(8)
C(2) C(3) 1.370(8)
C(3) C(4) 1.370(8)
C(4) C(5) 1.374(7)
C(5) C(6) 1.468(8)
C(6) C(7) 1.391(7)
C(7) C(8) 1.399(8)
C(8) C(9) 1.363(7)
C(9) C(10) 1.386(7)
C(11) C(12) 1.531(7)
C(11) C(13) 1.508(7)
C(11) C(14) 1.530(7)
C(15) C(16) 1.385(7)
C(16) C(17) 1.365(7)
C(17) C(18) 1.395(7)
C(18) C(19) 1.390(7)
C(19) C(20) 1.473(7)
C(20) C(21) 1.398(7)
C(21) C(22) 1.382(7)
C(22) C(23) 1.350(7)
C(23) C(24) 1.382(7)
C(25) C(26) 1.545(8)
C(25) C(27) 1.542(8)
C(25) C(28) 1.497(8)
C(29) C(30) 1.405(8)
C(30) C(31) 1.399(8)
C(31) C(32) 1.371(8)
C(32) C(33) 1.375(8)
C(33) C(34) 1.458(8)
C(34) C(35) 1.399(7)
C(35) C(36) 1.385(9)
C(36) C(37) 1.375(8)
C(37) C(38) 1.400(7)
C(39) C(40) 1.495(10)
C(39) C(41) 1.511(9)
C(39) C(42) 1.517(8)
C(43) C(44) 1.387(8)
C(44) C(45) 1.382(8)
C(45) C(46) 1.383(8)
C(46) C(47) 1.382(8)
C(47) C(48) 1.484(8)
C(48) C(49) 1.405(8)
C(49) C(50) 1.388(8)
C(50) C(51) 1.372(9)
C(51) C(52) 1.383(7)
C(53) C(54) 1.527(8)
C(53) C(55) 1.512(8)
C(53) C(56) 1.542(8)
C(1) H(1) 0.950
C(2) H(2) 0.950
C(3) H(3) 0.951
C(4) H(4) 0.950
C(7) H(5) 0.951
C(8) H(6) 0.950
C(9) H(7) 0.950
C(12) H(8) 0.950
C(12) H(9) 0.951
C(12) H(10) 0.951
C(13) H(11) 0.951
C(13) H(12) 0.950
C(13) H(13) 0.950
C(14) H(14) 0.951
C(14) H(15) 0.950
C(14) H(16) 0.950
C(15) H(17) 0.950
C(16) H(18) 0.950
C(17) H(19) 0.951
C(18) H(20) 0.950
C(21) H(21) 0.951
C(22) H(22) 0.950
C(23) H(23) 0.950
C(26) H(24) 0.950
C(26) H(25) 0.950
C(26) H(26) 0.951
C(27) H(27) 0.950
C(27) H(28) 0.951
C(27) H(29) 0.950
C(28) H(30) 0.950
C(28) H(31) 0.951
C(28) H(32) 0.951
C(29) H(33) 0.951
C(30) H(34) 0.950
C(31) H(35) 0.950
C(32) H(36) 0.950
C(35) H(37) 0.951
C(36) H(38) 0.951
C(37) H(39) 0.950
C(40) H(40) 0.950
C(40) H(41) 0.950
C(40) H(42) 0.950
C(41) H(43) 0.951
C(41) H(44) 0.951
C(41) H(45) 0.950
C(42) H(46) 0.950
C(42) H(47) 0.950
C(42) H(48) 0.951
C(43) H(49) 0.951
C(44) H(50) 0.950
C(45) H(51) 0.951
C(46) H(52) 0.951
C(49) H(53) 0.951
C(50) H(54) 0.950
C(51) H(55) 0.950
C(54) H(56) 0.951
C(54) H(57) 0.950
C(54) H(58) 0.951
C(55) H(59) 0.950
C(55) H(60) 0.950
C(55) H(61) 0.951
C(56) H(62) 0.951
C(56) H(63) 0.950
C(56) H(64) 0.951

loop_
_geom_contact_atom_site_label_1
_geom_contact_atom_site_label_2
_geom_contact_distance
_geom_contact_site_symmetry_2
F(1) C(10) 3.556(5) .
F(1) C(12) 3.526(5) .
F(1) C(28) 3.301(5) 54607
F(2) N(11) 3.410(5) 56605
F(2) C(44) 3.583(6) 54501
F(2) C(45) 3.521(6) 54501
F(2) C(48) 3.104(6) 56605
F(2) C(49) 3.188(6) 56605
F(2) C(50) 3.544(6) 56605
F(3) C(29) 3.193(6) 56605
F(3) C(30) 3.256(6) 56605
F(3) C(32) 3.394(6) .
F(4) N(2) 3.426(4) .
F(4) C(6) 3.330(5) .
F(4) C(7) 3.434(5) .
F(4) C(15) 3.371(5) .
F(4) C(35) 3.434(6) .
F(5) C(29) 3.447(5) 56605
F(5) C(31) 3.360(6) .
F(5) C(32) 3.204(6) .
F(5) C(52) 3.462(6) 56605
F(6) C(15) 3.102(5) .
F(6) C(16) 3.161(6) .
F(7) C(22) 3.404(6) .
F(7) C(23) 3.321(6) .
F(7) C(54) 3.148(6) 56504
F(8) N(5) 3.567(4) .
F(8) N(6) 3.347(5) .
F(8) C(1) 3.283(5) .
F(8) C(13) 3.472(6) 55607
F(8) C(23) 3.302(5) .
F(8) C(24) 3.125(6) .
F(8) C(28) 3.375(6) .
F(9) C(1) 3.316(6) .
F(9) C(2) 3.219(6) .
F(9) C(18) 3.562(6) 55502
F(9) C(21) 3.249(6) 55502
F(10) C(9) 3.501(6) 55608
F(10) C(12) 3.542(5) 55608
F(10) C(14) 3.391(6) 55608
F(10) C(21) 3.378(5) 55502
F(10) C(56) 3.430(6) 56504
F(11) C(12) 3.516(6) 55607
F(11) C(50) 3.502(6) 56503
F(12) C(1) 3.440(6) .
F(12) C(14) 3.539(6) 55608
F(12) C(21) 3.448(5) .
F(12) C(22) 3.495(6) .
F(13) C(3) 3.537(6) .
F(13) C(17) 3.422(6) 56501
F(14) N(8) 3.418(4) .
F(14) C(4) 3.378(6) .
F(14) C(26) 3.493(6) 55607
F(14) C(34) 3.570(6) .
F(14) C(38) 3.551(6) .
F(14) C(43) 3.404(6) .
F(15) O(3) 3.315(4) .
F(15) N(9) 3.113(5) .
F(15) C(38) 3.330(6) .
F(15) C(42) 3.374(6) .
F(15) C(43) 3.248(6) .
F(16) C(17) 3.205(6) 56501
F(16) C(36) 3.191(7) 55502
F(16) C(37) 3.179(6) 55502
F(17) C(16) 3.404(6) 56501
F(17) C(17) 3.532(6) 56501
F(17) C(26) 3.417(6) 55607
F(17) C(43) 3.314(6) .
F(17) C(44) 3.422(6) .
F(18) C(3) 3.199(6) .
F(18) C(37) 3.364(6) .
F(18) C(38) 3.558(6) .
F(18) C(42) 3.179(6) .
F(19) C(23) 3.309(5) 55607
F(19) C(26) 3.558(7) 55607
F(19) C(28) 3.281(6) 55607
F(19) C(49) 3.210(7) 57605
F(20) C(22) 3.242(6) 55607
F(20) C(23) 3.337(7) 55607
F(20) C(54) 3.227(8) 46606
F(21) C(30) 2.958(7) .
F(21) C(31) 2.811(7) .
F(21) C(55) 3.147(7) 56605
F(22) C(29) 3.274(7) .
F(22) C(30) 3.027(6) .
F(22) C(31) 3.293(6) .
F(22) C(46) 3.348(7) 57605
F(23) C(46) 3.254(7) 57605
F(23) C(54) 3.250(8) 46606
F(24) C(7) 3.562(6) .
F(24) C(8) 3.218(6) .
F(24) C(23) 3.493(6) 55607
F(24) C(31) 3.321(7) .
F(24) C(32) 3.504(7) .
O(3) F(15) 3.315(4) .
N(2) F(4) 3.426(4) .
N(5) F(8) 3.567(4) .
N(6) F(8) 3.347(5) .
N(8) F(14) 3.418(4) .
N(9) F(15) 3.113(5) .
N(11) F(2) 3.410(5) 56605
C(1) F(8) 3.283(5) .
C(1) F(9) 3.316(6) .
C(1) F(12) 3.440(6) .
C(1) C(13) 3.580(7) 55607
C(2) F(9) 3.219(6) .
C(3) F(13) 3.537(6) .
C(3) F(18) 3.199(6) .
C(3) C(36) 3.566(8) .
C(4) F(14) 3.378(6) .
C(4) C(36) 3.482(8) .
C(6) F(4) 3.330(5) .
C(7) F(4) 3.434(5) .
C(7) F(24) 3.562(6) .
C(8) F(24) 3.218(6) .
C(8) C(22) 3.561(7) 55607
C(9) F(10) 3.501(6) 45608
C(10) F(1) 3.556(5) .
C(12) F(1) 3.526(5) .
C(12) F(10) 3.542(5) 45608
C(12) F(11) 3.516(6) 54607
C(13) F(8) 3.472(6) 54607
C(13) C(1) 3.580(7) 54607
C(14) F(10) 3.391(6) 45608
C(14) F(12) 3.539(6) 45608
C(15) F(4) 3.371(5) .
C(15) F(6) 3.102(5) .
C(15) C(27) 3.420(8) 54607
C(16) F(6) 3.161(6) .
C(16) F(17) 3.404(6) 54501
C(16) C(27) 3.398(8) 54607
C(17) F(13) 3.422(6) 54501
C(17) F(16) 3.205(6) 54501
C(17) F(17) 3.532(6) 54501
C(18) F(9) 3.562(6) 54502
C(21) F(9) 3.249(6) 54502
C(21) F(10) 3.378(5) 54502
C(21) F(12) 3.448(5) .
C(22) F(7) 3.404(6) .
C(22) F(12) 3.495(6) .
C(22) F(20) 3.242(6) 54607
C(22) C(8) 3.561(7) 54607
C(23) F(7) 3.321(6) .
C(23) F(8) 3.302(5) .
C(23) F(19) 3.309(5) 54607
C(23) F(20) 3.337(7) 54607
C(23) F(24) 3.493(6) 54607
C(24) F(8) 3.125(6) .
C(26) F(14) 3.493(6) 54607
C(26) F(17) 3.417(6) 54607
C(26) F(19) 3.558(7) 54607
C(27) C(15) 3.420(8) 55607
C(27) C(16) 3.398(8) 55607
C(28) F(1) 3.301(5) 55607
C(28) F(8) 3.375(6) .
C(28) F(19) 3.281(6) 54607
C(28) C(50) 3.567(8) 56503
C(29) F(3) 3.193(6) 56605
C(29) F(5) 3.447(5) 56605
C(29) F(22) 3.274(7) .
C(29) C(31) 3.405(8) 56605
C(30) F(3) 3.256(6) 56605
C(30) F(21) 2.958(7) .
C(30) F(22) 3.027(6) .
C(30) C(30) 3.564(8) 56605
C(30) C(31) 3.356(8) 56605
C(30) C(32) 3.487(7) 56605
C(31) F(5) 3.360(6) .
C(31) F(21) 2.811(7) .
C(31) F(22) 3.293(6) .
C(31) F(24) 3.321(7) .
C(31) C(29) 3.405(8) 56605
C(31) C(30) 3.356(8) 56605
C(32) F(3) 3.394(6) .
C(32) F(5) 3.204(6) .
C(32) F(24) 3.504(7) .
C(32) C(30) 3.487(7) 56605
C(34) F(14) 3.570(6) .
C(35) F(4) 3.434(6) .
C(36) F(16) 3.191(7) 54502
C(36) C(3) 3.566(8) .
C(36) C(4) 3.482(8) .
C(37) F(16) 3.179(6) 54502
C(37) F(18) 3.364(6) .
C(38) F(14) 3.551(6) .
C(38) F(15) 3.330(6) .
C(38) F(18) 3.558(6) .
C(40) C(45) 3.443(9) 54502
C(42) F(15) 3.374(6) .
C(42) F(18) 3.179(6) .
C(43) F(14) 3.404(6) .
C(43) F(15) 3.248(6) .
C(43) F(17) 3.314(6) .
C(44) F(2) 3.583(6) 56501
C(44) F(17) 3.422(6) .
C(45) F(2) 3.521(6) 56501
C(45) C(40) 3.443(9) 55502
C(45) C(45) 3.437(8) 57605
C(45) C(46) 3.371(8) 57605
C(46) F(22) 3.348(7) 57605
C(46) F(23) 3.254(7) 57605
C(46) C(45) 3.371(8) 57605
C(48) F(2) 3.104(6) 56605
C(49) F(2) 3.188(6) 56605
C(49) F(19) 3.210(7) 57605
C(50) F(2) 3.544(6) 56605
C(50) F(11) 3.502(6) 56403
C(50) C(28) 3.567(8) 56403
C(52) F(5) 3.462(6) 56605
C(54) F(7) 3.148(6) 56404
C(54) F(20) 3.227(8) 56606
C(54) F(23) 3.250(8) 56606
C(55) F(21) 3.147(7) 56605
C(56) F(10) 3.430(6) 56404
P(1) H(17) 3.275 .
P(1) H(31) 3.454 54607
P(1) H(33) 3.230 56605
P(1) H(36) 3.305 .
P(2) H(1) 3.316 .
P(2) H(10) 3.515 55607
P(2) H(15) 3.530 55608
P(2) H(21) 3.244 55502
P(2) H(63) 3.534 56504
P(3) H(3) 3.396 .
P(3) H(19) 3.309 56501
P(3) H(24) 3.435 55607
P(3) H(47) 3.591 .
P(3) H(49) 3.304 .
P(4) H(23) 3.196 55607
P(4) H(52) 3.187 57605
P(4) H(53) 3.355 57605
F(1) H(8) 2.589 .
F(1) H(17) 3.226 .
F(1) H(28) 3.194 54607
F(1) H(30) 3.451 54607
F(1) H(31) 2.419 54607
F(2) H(31) 3.091 54607
F(2) H(33) 2.661 56605
F(2) H(50) 2.984 54501
F(2) H(51) 2.840 54501
F(2) H(53) 3.508 56605
F(3) H(33) 2.544 56605
F(3) H(34) 2.713 56605
F(3) H(36) 2.883 .
F(3) H(37) 3.081 .
F(3) H(43) 3.125 54502
F(3) H(46) 3.162 54502
F(3) H(51) 3.298 54501
F(4) H(17) 2.426 .
F(4) H(36) 2.687 .
F(4) H(37) 2.487 .
F(5) H(33) 2.768 56605
F(5) H(35) 2.891 .
F(5) H(36) 2.575 .
F(5) H(62) 2.991 56605
F(5) H(64) 3.573 56605
F(6) H(17) 2.531 .
F(6) H(18) 2.645 .
F(6) H(28) 3.524 54607
F(6) H(29) 3.170 54607
F(6) H(31) 3.154 54607
F(6) H(46) 2.831 54502
F(6) H(50) 3.116 54501
F(7) H(22) 3.396 .
F(7) H(23) 3.306 .
F(7) H(54) 3.201 56503
F(7) H(57) 2.553 56504
F(7) H(58) 2.903 56504
F(7) H(63) 3.027 56504
F(8) H(1) 2.715 .
F(8) H(10) 2.901 55607
F(8) H(11) 2.750 55607
F(8) H(12) 3.377 55607
F(8) H(23) 3.521 .
F(8) H(30) 2.533 .
F(8) H(32) 3.517 .
F(8) H(54) 3.509 56503
F(9) H(1) 2.881 .
F(9) H(2) 2.729 .
F(9) H(10) 3.284 55607
F(9) H(12) 3.473 55607
F(9) H(15) 3.493 55608
F(9) H(20) 2.673 55502
F(9) H(21) 2.341 55502
F(10) H(7) 2.647 55608
F(10) H(9) 2.634 55608
F(10) H(14) 3.120 55608
F(10) H(15) 2.864 55608
F(10) H(21) 2.609 55502
F(10) H(22) 3.350 55502
F(10) H(62) 3.598 56504
F(10) H(63) 2.542 56504
F(11) H(10) 2.623 55607
F(11) H(21) 3.105 55502
F(11) H(22) 3.247 55502
F(11) H(54) 2.717 56503
F(11) H(55) 3.519 56503
F(11) H(63) 3.231 56504
F(12) H(1) 2.548 .
F(12) H(9) 3.444 55608
F(12) H(15) 2.621 55608
F(13) H(3) 2.956 .
F(13) H(4) 3.279 .
F(13) H(16) 3.018 55607
F(13) H(19) 2.806 56501
F(13) H(24) 2.710 55607
F(13) H(29) 3.494 55607
F(14) H(3) 3.252 .
F(14) H(4) 2.576 .
F(14) H(24) 2.917 55607
F(14) H(25) 3.300 55607
F(14) H(49) 2.506 .
F(15) H(38) 3.579 55502
F(15) H(39) 3.196 55502
F(15) H(42) 3.180 55502
F(15) H(47) 3.043 .
F(15) H(48) 3.005 .
F(15) H(49) 2.818 .
F(16) H(18) 3.363 56501
F(16) H(19) 2.342 56501
F(16) H(38) 2.565 55502
F(16) H(39) 2.586 55502
F(16) H(48) 3.578 .
F(17) H(18) 2.827 56501
F(17) H(19) 3.128 56501
F(17) H(24) 2.876 55607
F(17) H(25) 3.110 55607
F(17) H(29) 3.002 55607
F(17) H(39) 3.574 55502
F(17) H(42) 3.277 55502
F(17) H(49) 2.817 .
F(17) H(50) 3.083 .
F(18) H(3) 2.311 .
F(18) H(4) 3.448 .
F(18) H(39) 3.330 .
F(18) H(47) 2.404 .
F(18) H(48) 3.148 .
F(19) H(23) 2.380 55607
F(19) H(25) 3.069 55607
F(19) H(26) 3.355 55607
F(19) H(32) 2.341 55607
F(19) H(52) 2.975 57605
F(19) H(53) 2.276 57605
F(19) H(58) 3.364 46606
F(20) H(6) 3.443 .
F(20) H(22) 2.557 55607
F(20) H(23) 2.775 55607
F(20) H(56) 2.830 46606
F(20) H(57) 3.044 46606
F(20) H(58) 3.283 46606
F(20) H(61) 3.043 56605
F(20) H(64) 3.092 56605
F(21) H(34) 2.806 .
F(21) H(35) 2.528 .
F(21) H(45) 2.884 46606
F(21) H(59) 2.716 56605
F(21) H(61) 2.757 56605
F(21) H(64) 2.742 56605
F(22) H(34) 3.247 .
F(22) H(49) 3.581 .
F(22) H(51) 3.366 57605
F(22) H(52) 2.503 57605
F(22) H(53) 3.592 57605
F(23) H(40) 3.549 46606
F(23) H(41) 3.278 46606
F(23) H(45) 2.753 46606
F(23) H(52) 2.557 57605
F(23) H(53) 2.845 57605
F(23) H(56) 2.585 46606
F(23) H(58) 3.103 46606
F(24) H(5) 3.150 .
F(24) H(6) 2.414 .
F(24) H(22) 3.371 55607
F(24) H(23) 2.888 55607
F(24) H(25) 3.596 55607
F(24) H(26) 3.268 55607
F(24) H(35) 3.282 .
F(24) H(36) 3.566 .
F(24) H(64) 3.092 56605
O(1) H(28) 3.251 54607
O(2) H(11) 3.147 55607
O(4) H(35) 3.388 56605
N(1) H(11) 3.467 55607
N(1) H(12) 3.270 55607
N(1) H(13) 3.488 55607
N(4) H(28) 3.288 54607
N(6) H(11) 3.432 55607
N(7) H(35) 3.509 56605
C(1) H(11) 3.452 55607
C(1) H(12) 2.992 55607
C(2) H(12) 2.863 55607
C(2) H(19) 3.206 55502
C(2) H(20) 3.364 55502
C(3) H(12) 3.034 55607
C(3) H(19) 3.564 55502
C(3) H(38) 3.220 .
C(4) H(12) 3.274 55607
C(4) H(13) 3.518 55607
C(4) H(37) 3.534 .
C(4) H(38) 3.281 .
C(5) H(12) 3.370 55607
C(5) H(13) 3.318 55607
C(7) H(26) 3.452 55607
C(7) H(36) 3.543 .
C(8) H(22) 3.554 55607
C(8) H(64) 3.445 56605
C(9) H(62) 3.393 56605
C(12) H(30) 3.408 54607
C(12) H(55) 3.306 56605
C(14) H(20) 3.486 55607
C(15) H(28) 3.088 54607
C(15) H(29) 3.016 54607
C(16) H(27) 3.579 54607
C(16) H(28) 3.446 54607
C(16) H(29) 2.703 54607
C(16) H(46) 3.214 54502
C(16) H(47) 3.510 54502
C(17) H(2) 2.932 54502
C(17) H(27) 3.552 54607
C(17) H(29) 3.100 54607
C(18) H(2) 2.872 54502
C(18) H(14) 3.480 54607
C(18) H(27) 3.592 54607
C(22) H(6) 3.059 54607
C(23) H(6) 3.411 54607
C(26) H(5) 3.527 54607
C(28) H(8) 3.493 55607
C(28) H(11) 3.511 55607
C(28) H(53) 3.467 56503
C(28) H(54) 3.035 56503
C(29) H(35) 3.294 56605
C(29) H(51) 3.585 57605
C(31) H(34) 3.588 56605
C(32) H(34) 3.341 56605
C(33) H(34) 3.483 56605
C(35) H(4) 3.244 .
C(35) H(43) 3.493 54502
C(35) H(48) 3.225 54502
C(36) H(3) 3.535 .
C(36) H(4) 3.335 .
C(36) H(48) 2.866 54502
C(41) H(34) 3.478 56606
C(41) H(59) 3.210 55502
C(42) H(18) 3.070 55502
C(42) H(38) 3.442 55502
C(44) H(41) 3.123 55502
C(44) H(42) 3.347 55502
C(44) H(52) 3.441 57605
C(45) H(41) 2.659 55502
C(45) H(42) 3.507 55502
C(45) H(51) 3.540 57605
C(45) H(52) 3.449 57605
C(46) H(41) 2.975 55502
C(46) H(51) 3.275 57605
C(47) H(51) 3.509 57605
C(49) H(31) 3.547 56403
C(49) H(32) 3.276 56403
C(49) H(58) 2.988 55502
C(49) H(60) 3.445 55502
C(50) H(8) 3.593 56605
C(50) H(30) 3.463 56403
C(50) H(31) 3.356 56403
C(50) H(32) 3.297 56403
C(50) H(58) 3.092 55502
C(51) H(8) 3.521 56605
C(54) H(53) 3.597 54502
C(55) H(44) 3.334 54502
C(55) H(45) 3.542 54502
C(56) H(6) 3.290 56605
C(56) H(7) 3.212 56605
H(1) P(2) 3.316 .
H(1) F(8) 2.715 .
H(1) F(9) 2.881 .
H(1) F(12) 2.548 .
H(1) H(12) 3.442 55607
H(2) F(9) 2.729 .
H(2) C(17) 2.932 55502
H(2) C(18) 2.872 55502
H(2) H(12) 3.269 55607
H(2) H(19) 2.524 55502
H(2) H(20) 2.420 55502
H(3) P(3) 3.396 .
H(3) F(13) 2.956 .
H(3) F(14) 3.252 .
H(3) F(18) 2.311 .
H(3) C(36) 3.535 .
H(3) H(12) 3.469 55607
H(3) H(19) 3.281 55502
H(3) H(38) 3.353 .
H(4) F(13) 3.279 .
H(4) F(14) 2.576 .
H(4) F(18) 3.448 .
H(4) C(35) 3.244 .
H(4) C(36) 3.335 .
H(4) H(24) 3.494 55607
H(4) H(37) 3.245 .
H(4) H(38) 3.398 .
H(5) F(24) 3.150 .
H(5) C(26) 3.527 55607
H(5) H(24) 3.536 55607
H(5) H(26) 2.807 55607
H(5) H(36) 3.323 .
H(5) H(37) 3.482 .
H(6) F(20) 3.443 .
H(6) F(24) 2.414 .
H(6) C(22) 3.059 55607
H(6) C(23) 3.411 55607
H(6) C(56) 3.290 56605
H(6) H(22) 2.879 55607
H(6) H(23) 3.458 55607
H(6) H(62) 3.310 56605
H(6) H(63) 3.281 56605
H(6) H(64) 2.764 56605
H(7) F(10) 2.647 45608
H(7) C(56) 3.212 56605
H(7) H(21) 3.583 55607
H(7) H(62) 2.854 56605
H(7) H(63) 2.912 56605
H(7) H(64) 3.366 56605
H(8) F(1) 2.589 .
H(8) C(28) 3.493 54607
H(8) C(50) 3.593 56605
H(8) C(51) 3.521 56605
H(8) H(30) 2.919 54607
H(8) H(31) 3.178 54607
H(8) H(54) 3.230 56605
H(8) H(55) 3.092 56605
H(8) H(62) 3.465 56605
H(9) F(10) 2.634 45608
H(9) F(12) 3.444 45608
H(9) H(55) 3.012 56605
H(9) H(62) 3.125 56605
H(9) H(63) 3.298 56605
H(10) P(2) 3.515 54607
H(10) F(8) 2.901 54607
H(10) F(9) 3.284 54607
H(10) F(11) 2.623 54607
H(10) H(30) 3.105 54607
H(10) H(54) 3.237 56605
H(10) H(55) 3.266 56605
H(11) F(8) 2.750 54607
H(11) O(2) 3.147 54607
H(11) N(1) 3.467 54607
H(11) N(6) 3.432 54607
H(11) C(1) 3.452 54607
H(11) C(28) 3.511 54607
H(11) H(28) 3.145 54607
H(11) H(30) 2.717 54607
H(12) F(8) 3.377 54607
H(12) F(9) 3.473 54607
H(12) N(1) 3.270 54607
H(12) C(1) 2.992 54607
H(12) C(2) 2.863 54607
H(12) C(3) 3.034 54607
H(12) C(4) 3.274 54607
H(12) C(5) 3.370 54607
H(12) H(1) 3.442 54607
H(12) H(2) 3.269 54607
H(12) H(3) 3.469 54607
H(13) N(1) 3.488 54607
H(13) C(4) 3.518 54607
H(13) C(5) 3.318 54607
H(13) H(28) 3.598 54607
H(14) F(10) 3.120 45608
H(14) C(18) 3.480 55607
H(14) H(20) 2.956 55607
H(14) H(21) 3.310 55607
H(15) P(2) 3.530 45608
H(15) F(9) 3.493 45608
H(15) F(10) 2.864 45608
H(15) F(12) 2.621 45608
H(15) H(20) 3.441 55607
H(16) F(13) 3.018 54607
H(16) H(20) 3.522 55607
H(17) P(1) 3.275 .
H(17) F(1) 3.226 .
H(17) F(4) 2.426 .
H(17) F(6) 2.531 .
H(17) H(28) 3.237 54607
H(17) H(29) 3.327 54607
H(17) H(46) 3.485 54502
H(18) F(6) 2.645 .
H(18) F(16) 3.363 54501
H(18) F(17) 2.827 54501
H(18) C(42) 3.070 54502
H(18) H(29) 2.808 54607
H(18) H(39) 3.451 54502
H(18) H(46) 2.424 54502
H(18) H(47) 2.891 54502
H(18) H(48) 3.577 54502
H(19) P(3) 3.309 54501
H(19) F(13) 2.806 54501
H(19) F(16) 2.342 54501
H(19) F(17) 3.128 54501
H(19) C(2) 3.206 54502
H(19) C(3) 3.564 54502
H(19) H(2) 2.524 54502
H(19) H(3) 3.281 54502
H(19) H(29) 3.471 54607
H(20) F(9) 2.673 54502
H(20) C(2) 3.364 54502
H(20) C(14) 3.486 54607
H(20) H(2) 2.420 54502
H(20) H(14) 2.956 54607
H(20) H(15) 3.441 54607
H(20) H(16) 3.522 54607
H(21) P(2) 3.244 54502
H(21) F(9) 2.341 54502
H(21) F(10) 2.609 54502
H(21) F(11) 3.105 54502
H(21) H(7) 3.583 54607
H(21) H(14) 3.310 54607
H(22) F(7) 3.396 .
H(22) F(10) 3.350 54502
H(22) F(11) 3.247 54502
H(22) F(20) 2.557 54607
H(22) F(24) 3.371 54607
H(22) C(8) 3.554 54607
H(22) H(6) 2.879 54607
H(22) H(63) 3.497 55503
H(23) P(4) 3.196 54607
H(23) F(7) 3.306 .
H(23) F(8) 3.521 .
H(23) F(19) 2.380 54607
H(23) F(20) 2.775 54607
H(23) F(24) 2.888 54607
H(23) H(6) 3.458 54607
H(24) P(3) 3.435 54607
H(24) F(13) 2.710 54607
H(24) F(14) 2.917 54607
H(24) F(17) 2.876 54607
H(24) H(4) 3.494 54607
H(24) H(5) 3.536 54607
H(25) F(14) 3.300 54607
H(25) F(17) 3.110 54607
H(25) F(19) 3.069 54607
H(25) F(24) 3.596 54607
H(25) H(49) 3.220 54607
H(25) H(50) 2.917 54607
H(26) F(19) 3.355 54607
H(26) F(24) 3.268 54607
H(26) C(7) 3.452 54607
H(26) H(5) 2.807 54607
H(27) C(16) 3.579 55607
H(27) C(17) 3.552 55607
H(27) C(18) 3.592 55607
H(28) F(1) 3.194 55607
H(28) F(6) 3.524 55607
H(28) O(1) 3.251 55607
H(28) N(4) 3.288 55607
H(28) C(15) 3.088 55607
H(28) C(16) 3.446 55607
H(28) H(11) 3.145 55607
H(28) H(13) 3.598 55607
H(28) H(17) 3.237 55607
H(29) F(6) 3.170 55607
H(29) F(13) 3.494 54607
H(29) F(17) 3.002 54607
H(29) C(15) 3.016 55607
H(29) C(16) 2.703 55607
H(29) C(17) 3.100 55607
H(29) H(17) 3.327 55607
H(29) H(18) 2.808 55607
H(29) H(19) 3.471 55607
H(30) F(1) 3.451 55607
H(30) F(8) 2.533 .
H(30) C(12) 3.408 55607
H(30) C(50) 3.463 56503
H(30) H(8) 2.919 55607
H(30) H(10) 3.105 55607
H(30) H(11) 2.717 55607
H(30) H(54) 2.757 56503
H(31) P(1) 3.454 55607
H(31) F(1) 2.419 55607
H(31) F(2) 3.091 55607
H(31) F(6) 3.154 55607
H(31) C(49) 3.547 56503
H(31) C(50) 3.356 56503
H(31) H(8) 3.178 55607
H(31) H(53) 3.389 56503
H(31) H(54) 3.039 56503
H(32) F(8) 3.517 .
H(32) F(19) 2.341 54607
H(32) C(49) 3.276 56503
H(32) C(50) 3.297 56503
H(32) H(53) 2.772 56503
H(32) H(54) 2.802 56503
H(33) P(1) 3.230 56605
H(33) F(2) 2.661 56605
H(33) F(3) 2.544 56605
H(33) F(5) 2.768 56605
H(33) H(35) 3.411 56605
H(33) H(51) 3.001 57605
H(34) F(3) 2.713 56605
H(34) F(21) 2.806 .
H(34) F(22) 3.247 .
H(34) C(31) 3.588 56605
H(34) C(32) 3.341 56605
H(34) C(33) 3.483 56605
H(34) C(41) 3.478 46606
H(34) H(36) 3.595 56605
H(34) H(43) 2.817 46606
H(34) H(45) 3.276 46606
H(35) F(5) 2.891 .
H(35) F(21) 2.528 .
H(35) F(24) 3.282 .
H(35) O(4) 3.388 56605
H(35) N(7) 3.509 56605
H(35) C(29) 3.294 56605
H(35) H(33) 3.411 56605
H(35) H(59) 3.249 56605
H(35) H(64) 2.933 56605
H(36) P(1) 3.305 .
H(36) F(3) 2.883 .
H(36) F(4) 2.687 .
H(36) F(5) 2.575 .
H(36) F(24) 3.566 .
H(36) C(7) 3.543 .
H(36) H(5) 3.323 .
H(36) H(34) 3.595 56605
H(37) F(3) 3.081 .
H(37) F(4) 2.487 .
H(37) C(4) 3.534 .
H(37) H(4) 3.245 .
H(37) H(5) 3.482 .
H(37) H(43) 3.586 54502
H(37) H(48) 3.247 54502
H(38) F(15) 3.579 54502
H(38) F(16) 2.565 54502
H(38) C(3) 3.220 .
H(38) C(4) 3.281 .
H(38) C(42) 3.442 54502
H(38) H(3) 3.353 .
H(38) H(4) 3.398 .
H(38) H(48) 2.587 54502
H(39) F(15) 3.196 54502
H(39) F(16) 2.586 54502
H(39) F(17) 3.574 54502
H(39) F(18) 3.330 .
H(39) H(18) 3.451 55502
H(40) F(23) 3.549 56606
H(41) F(23) 3.278 56606
H(41) C(44) 3.123 54502
H(41) C(45) 2.659 54502
H(41) C(46) 2.975 54502
H(41) H(50) 3.513 54502
H(41) H(51) 2.759 54502
H(41) H(52) 3.232 54502
H(42) F(15) 3.180 54502
H(42) F(17) 3.277 54502
H(42) C(44) 3.347 54502
H(42) C(45) 3.507 54502
H(42) H(50) 3.591 54502
H(43) F(3) 3.125 55502
H(43) C(35) 3.493 55502
H(43) H(34) 2.817 56606
H(43) H(37) 3.586 55502
H(43) H(59) 3.323 55502
H(44) C(55) 3.334 55502
H(44) H(59) 2.815 55502
H(44) H(60) 3.139 55502
H(44) H(61) 3.558 55502
H(45) F(21) 2.884 56606
H(45) F(23) 2.753 56606
H(45) C(55) 3.542 55502
H(45) H(34) 3.276 56606
H(45) H(59) 2.979 55502
H(45) H(61) 3.427 55502
H(46) F(3) 3.162 55502
H(46) F(6) 2.831 55502
H(46) C(16) 3.214 55502
H(46) H(17) 3.485 55502
H(46) H(18) 2.424 55502
H(47) P(3) 3.591 .
H(47) F(15) 3.043 .
H(47) F(18) 2.404 .
H(47) C(16) 3.510 55502
H(47) H(18) 2.891 55502
H(48) F(15) 3.005 .
H(48) F(16) 3.578 .
H(48) F(18) 3.148 .
H(48) C(35) 3.225 55502
H(48) C(36) 2.866 55502
H(48) H(18) 3.577 55502
H(48) H(37) 3.247 55502
H(48) H(38) 2.587 55502
H(49) P(3) 3.304 .
H(49) F(14) 2.506 .
H(49) F(15) 2.818 .
H(49) F(17) 2.817 .
H(49) F(22) 3.581 .
H(49) H(25) 3.220 55607
H(50) F(2) 2.984 56501
H(50) F(6) 3.116 56501
H(50) F(17) 3.083 .
H(50) H(25) 2.917 55607
H(50) H(41) 3.513 55502
H(50) H(42) 3.591 55502
H(50) H(52) 3.453 57605
H(51) F(2) 2.840 56501
H(51) F(3) 3.298 56501
H(51) F(22) 3.366 57605
H(51) C(29) 3.585 57605
H(51) C(45) 3.540 57605
H(51) C(46) 3.275 57605
H(51) C(47) 3.509 57605
H(51) H(33) 3.001 57605
H(51) H(41) 2.759 55502
H(51) H(52) 3.486 57605
H(52) P(4) 3.187 57605
H(52) F(19) 2.975 57605
H(52) F(22) 2.503 57605
H(52) F(23) 2.557 57605
H(52) C(44) 3.441 57605
H(52) C(45) 3.449 57605
H(52) H(41) 3.232 55502
H(52) H(50) 3.453 57605
H(52) H(51) 3.486 57605
H(53) P(4) 3.355 57605
H(53) F(2) 3.508 56605
H(53) F(19) 2.276 57605
H(53) F(22) 3.592 57605
H(53) F(23) 2.845 57605
H(53) C(28) 3.467 56403
H(53) C(54) 3.597 55502
H(53) H(31) 3.389 56403
H(53) H(32) 2.772 56403
H(53) H(58) 2.756 55502
H(54) F(7) 3.201 56403
H(54) F(8) 3.509 56403
H(54) F(11) 2.717 56403
H(54) C(28) 3.035 56403
H(54) H(8) 3.230 56605
H(54) H(10) 3.237 56605
H(54) H(30) 2.757 56403
H(54) H(31) 3.039 56403
H(54) H(32) 2.802 56403
H(54) H(58) 2.929 55502
H(55) F(11) 3.519 56403
H(55) C(12) 3.306 56605
H(55) H(8) 3.092 56605
H(55) H(9) 3.012 56605
H(55) H(10) 3.266 56605
H(56) F(20) 2.830 56606
H(56) F(23) 2.585 56606
H(57) F(7) 2.553 56404
H(57) F(20) 3.044 56606
H(58) F(7) 2.903 56404
H(58) F(19) 3.364 56606
H(58) F(20) 3.283 56606
H(58) F(23) 3.103 56606
H(58) C(49) 2.988 54502
H(58) C(50) 3.092 54502
H(58) H(53) 2.756 54502
H(58) H(54) 2.929 54502
H(59) F(21) 2.716 56605
H(59) C(41) 3.210 54502
H(59) H(35) 3.249 56605
H(59) H(43) 3.323 54502
H(59) H(44) 2.815 54502
H(59) H(45) 2.979 54502
H(60) C(49) 3.445 54502
H(60) H(44) 3.139 54502
H(61) F(20) 3.043 56605
H(61) F(21) 2.757 56605
H(61) H(44) 3.558 54502
H(61) H(45) 3.427 54502
H(62) F(5) 2.991 56605
H(62) F(10) 3.598 56404
H(62) C(9) 3.393 56605
H(62) H(6) 3.310 56605
H(62) H(7) 2.854 56605
H(62) H(8) 3.465 56605
H(62) H(9) 3.125 56605
H(63) P(2) 3.534 56404
H(63) F(7) 3.027 56404
H(63) F(10) 2.542 56404
H(63) F(11) 3.231 56404
H(63) H(6) 3.281 56605
H(63) H(7) 2.912 56605
H(63) H(9) 3.298 56605
H(63) H(22) 3.497 55403
H(64) F(5) 3.573 56605
H(64) F(20) 3.092 56605
H(64) F(21) 2.742 56605
H(64) F(24) 3.092 56605
H(64) C(8) 3.445 56605
H(64) H(6) 2.764 56605
H(64) H(7) 3.366 56605
H(64) H(35) 2.933 56605

loop_
_geom_torsion_atom_site_label_1
_geom_torsion_atom_site_label_2
_geom_torsion_atom_site_label_3
_geom_torsion_atom_site_label_4
_geom_torsion
O(1) Ni(1) O(2) N(6) 96.2(2)
O(2) Ni(1) O(1) N(3) 89.3(2)
O(1) Ni(1) N(1) C(1) -171.9(3)
O(1) Ni(1) N(1) C(5) 3.8(5)
N(1) Ni(1) O(1) N(3) -11.2(5)
O(1) Ni(1) N(2) C(6) -180.0(3)
O(1) Ni(1) N(2) C(10) 7.6(3)
N(2) Ni(1) O(1) N(3) -6.5(2)
O(1) Ni(1) N(4) C(15) 84.3(4)
O(1) Ni(1) N(4) C(19) -100.6(3)
N(4) Ni(1) O(1) N(3) -115.6(2)
O(1) Ni(1) N(5) C(20) 97.2(3)
O(1) Ni(1) N(5) C(24) -83.7(3)
N(5) Ni(1) O(1) N(3) 165.3(2)
O(2) Ni(1) N(1) C(1) 89.6(4)
O(2) Ni(1) N(1) C(5) -94.7(3)
N(1) Ni(1) O(2) N(6) -108.4(3)
O(2) Ni(1) N(2) C(6) 93.9(3)
O(2) Ni(1) N(2) C(10) -78.6(3)
N(2) Ni(1) O(2) N(6) 172.0(3)
O(2) Ni(1) N(4) C(15) -179.1(3)
O(2) Ni(1) N(4) C(19) -4.0(5)
N(4) Ni(1) O(2) N(6) -2.3(5)
O(2) Ni(1) N(5) C(20) -177.6(3)
O(2) Ni(1) N(5) C(24) 1.5(3)
N(5) Ni(1) O(2) N(6) -3.8(2)
N(1) Ni(1) N(2) C(6) -2.0(3)
N(1) Ni(1) N(2) C(10) -174.4(3)
N(2) Ni(1) N(1) C(1) -176.6(4)
N(2) Ni(1) N(1) C(5) -0.8(3)
N(1) Ni(1) N(4) C(15) -71.8(4)
N(1) Ni(1) N(4) C(19) 103.3(3)
N(4) Ni(1) N(1) C(1) -66.4(4)
N(4) Ni(1) N(1) C(5) 109.4(3)
N(1) Ni(1) N(5) C(20) -84.3(3)
N(1) Ni(1) N(5) C(24) 94.8(3)
N(5) Ni(1) N(1) C(1) 11.7(4)
N(5) Ni(1) N(1) C(5) -172.6(3)
N(2) Ni(1) N(4) C(15) 6.9(4)
N(2) Ni(1) N(4) C(19) -178.0(3)
N(4) Ni(1) N(2) C(6) -88.7(3)
N(4) Ni(1) N(2) C(10) 98.9(3)
N(4) Ni(1) N(5) C(20) 3.0(3)
N(4) Ni(1) N(5) C(24) -177.9(4)
N(5) Ni(1) N(4) C(15) -177.6(4)
N(5) Ni(1) N(4) C(19) -2.5(3)
O(3) Ni(2) O(4) N(12) -87.7(3)
O(4) Ni(2) O(3) N(9) -85.3(3)
O(3) Ni(2) N(7) C(29) 174.3(3)
O(3) Ni(2) N(7) C(33) -2.9(6)
N(7) Ni(2) O(3) N(9) 9.8(5)
O(3) Ni(2) N(8) C(34) -176.8(4)
O(3) Ni(2) N(8) C(38) -9.1(3)
N(8) Ni(2) O(3) N(9) 7.3(3)
O(3) Ni(2) N(10) C(43) -92.7(4)
O(3) Ni(2) N(10) C(47) 92.7(3)
N(10) Ni(2) O(3) N(9) 118.6(3)
O(3) Ni(2) N(11) C(48) -92.0(3)
O(3) Ni(2) N(11) C(52) 79.6(4)
N(11) Ni(2) O(3) N(9) -161.6(3)
O(4) Ni(2) N(7) C(29) -92.0(4)
O(4) Ni(2) N(7) C(33) 90.9(3)
N(7) Ni(2) O(4) N(12) 116.5(3)
O(4) Ni(2) N(8) C(34) -89.7(3)
O(4) Ni(2) N(8) C(38) 78.0(3)
N(8) Ni(2) O(4) N(12) -164.4(3)
O(4) Ni(2) N(10) C(43) 169.2(3)
O(4) Ni(2) N(10) C(47) -5.4(6)
N(10) Ni(2) O(4) N(12) 12.2(5)
O(4) Ni(2) N(11) C(48) -178.8(4)
O(4) Ni(2) N(11) C(52) -7.2(3)
N(11) Ni(2) O(4) N(12) 6.3(3)
N(7) Ni(2) N(8) C(34) 4.2(3)
N(7) Ni(2) N(8) C(38) 172.0(4)
N(8) Ni(2) N(7) C(29) 176.8(4)
N(8) Ni(2) N(7) C(33) -0.3(3)
N(7) Ni(2) N(10) C(43) 64.4(4)
N(7) Ni(2) N(10) C(47) -110.2(3)
N(10) Ni(2) N(7) C(29) 64.6(4)
N(10) Ni(2) N(7) C(33) -112.5(3)
N(7) Ni(2) N(11) C(48) 91.7(4)
N(7) Ni(2) N(11) C(52) -96.7(4)
N(11) Ni(2) N(7) C(29) -14.9(4)
N(11) Ni(2) N(7) C(33) 168.0(3)
N(8) Ni(2) N(10) C(43) -14.5(5)
N(8) Ni(2) N(10) C(47) 170.9(3)
N(10) Ni(2) N(8) C(34) 91.8(4)
N(10) Ni(2) N(8) C(38) -100.5(3)
N(8) Ni(2) N(11) C(48) -139.7(6)
N(8) Ni(2) N(11) C(52) 31.9(9)
N(11) Ni(2) N(8) C(34) -127.6(7)
N(11) Ni(2) N(8) C(38) 40.1(9)
N(10) Ni(2) N(11) C(48) 3.6(3)
N(10) Ni(2) N(11) C(52) 175.2(4)
N(11) Ni(2) N(10) C(43) 174.9(4)
N(11) Ni(2) N(10) C(47) 0.4(3)
Ni(1) O(1) N(3) C(10) 4.8(4)
Ni(1) O(1) N(3) C(11) -168.8(3)
Ni(1) O(2) N(6) C(24) 5.5(5)
Ni(1) O(2) N(6) C(25) -169.9(3)
Ni(2) O(3) N(9) C(38) -4.6(5)
Ni(2) O(3) N(9) C(39) 168.7(3)
Ni(2) O(4) N(12) C(52) -4.9(5)
Ni(2) O(4) N(12) C(53) 172.5(3)
Ni(1) N(1) C(1) C(2) 176.1(4)
Ni(1) N(1) C(5) C(4) -176.3(4)
Ni(1) N(1) C(5) C(6) 3.2(5)
C(1) N(1) C(5) C(4) -0.1(5)
C(1) N(1) C(5) C(6) 179.4(4)
C(5) N(1) C(1) C(2) 0.4(7)
Ni(1) N(2) C(6) C(5) 4.2(5)
Ni(1) N(2) C(6) C(7) -174.2(3)
Ni(1) N(2) C(10) N(3) -7.4(5)
Ni(1) N(2) C(10) C(9) 173.5(3)
C(6) N(2) C(10) N(3) -179.5(4)
C(6) N(2) C(10) C(9) 1.4(7)
C(10) N(2) C(6) C(5) 176.4(4)
C(10) N(2) C(6) C(7) -2.0(7)
O(1) N(3) C(10) N(2) 1.3(5)
O(1) N(3) C(10) C(9) -179.6(4)
O(1) N(3) C(11) C(12) -133.4(4)
O(1) N(3) C(11) C(13) -13.8(5)
O(1) N(3) C(11) C(14) 104.1(4)
C(10) N(3) C(11) C(12) 53.8(6)
C(10) N(3) C(11) C(13) 173.3(4)
C(10) N(3) C(11) C(14) -68.8(6)
C(11) N(3) C(10) N(2) 174.1(4)
C(11) N(3) C(10) C(9) -6.8(7)
Ni(1) N(4) C(15) C(16) 178.8(4)
Ni(1) N(4) C(19) C(18) -179.7(4)
Ni(1) N(4) C(19) C(20) 1.8(5)
C(15) N(4) C(19) C(18) -4.0(7)
C(15) N(4) C(19) C(20) 177.5(4)
C(19) N(4) C(15) C(16) 3.8(7)
Ni(1) N(5) C(20) C(19) -2.9(5)
Ni(1) N(5) C(20) C(21) 177.9(3)
Ni(1) N(5) C(24) N(6) 0.9(5)
Ni(1) N(5) C(24) C(23) -177.4(3)
C(20) N(5) C(24) N(6) 179.9(3)
C(20) N(5) C(24) C(23) 1.7(7)
C(24) N(5) C(20) C(19) 178.0(4)
C(24) N(5) C(20) C(21) -1.2(7)
O(2) N(6) C(24) N(5) -4.3(6)
O(2) N(6) C(24) C(23) 173.8(4)
O(2) N(6) C(25) C(26) 118.7(4)
O(2) N(6) C(25) C(27) 1.2(6)
O(2) N(6) C(25) C(28) -117.0(4)
C(24) N(6) C(25) C(26) -56.2(6)
C(24) N(6) C(25) C(27) -173.8(4)
C(24) N(6) C(25) C(28) 68.1(6)
C(25) N(6) C(24) N(5) 170.6(4)
C(25) N(6) C(24) C(23) -11.2(8)
Ni(2) N(7) C(29) C(30) -177.0(4)
Ni(2) N(7) C(33) C(32) 177.5(4)
Ni(2) N(7) C(33) C(34) -3.2(5)
C(29) N(7) C(33) C(32) 0.1(5)
C(29) N(7) C(33) C(34) 179.5(4)
C(33) N(7) C(29) C(30) -0.0(6)
Ni(2) N(8) C(34) C(33) -7.1(6)
Ni(2) N(8) C(34) C(35) 170.0(4)
Ni(2) N(8) C(38) N(9) 9.4(5)
Ni(2) N(8) C(38) C(37) -169.9(4)
C(34) N(8) C(38) N(9) 176.8(4)
C(34) N(8) C(38) C(37) -2.5(7)
C(38) N(8) C(34) C(33) -174.4(4)
C(38) N(8) C(34) C(35) 2.6(7)
O(3) N(9) C(38) N(8) -2.7(6)
O(3) N(9) C(38) C(37) 176.6(4)
O(3) N(9) C(39) C(40) -110.4(5)
O(3) N(9) C(39) C(41) 9.6(6)
O(3) N(9) C(39) C(42) 127.0(5)
C(38) N(9) C(39) C(40) 62.0(6)
C(38) N(9) C(39) C(41) -178.0(5)
C(38) N(9) C(39) C(42) -60.6(7)
C(39) N(9) C(38) N(8) -175.1(4)
C(39) N(9) C(38) C(37) 4.2(8)
Ni(2) N(10) C(43) C(44) -174.1(4)
Ni(2) N(10) C(47) C(46) 174.9(4)
Ni(2) N(10) C(47) C(48) -3.8(5)
C(43) N(10) C(47) C(46) -0.3(7)
C(43) N(10) C(47) C(48) -178.9(4)
C(47) N(10) C(43) C(44) 0.2(6)
Ni(2) N(11) C(48) C(47) -6.5(6)
Ni(2) N(11) C(48) C(49) 171.4(4)
Ni(2) N(11) C(52) N(12) 6.9(6)
Ni(2) N(11) C(52) C(51) -173.5(4)
C(48) N(11) C(52) N(12) 178.2(4)
C(48) N(11) C(52) C(51) -2.2(8)
C(52) N(11) C(48) C(47) -177.9(4)
C(52) N(11) C(48) C(49) 0.1(6)
O(4) N(12) C(52) N(11) -0.9(6)
O(4) N(12) C(52) C(51) 179.5(5)
O(4) N(12) C(53) C(54) -119.6(4)
O(4) N(12) C(53) C(55) 0.2(5)
O(4) N(12) C(53) C(56) 118.2(4)
C(52) N(12) C(53) C(54) 57.4(7)
C(52) N(12) C(53) C(55) 177.3(5)
C(52) N(12) C(53) C(56) -64.8(6)
C(53) N(12) C(52) N(11) -177.9(5)
C(53) N(12) C(52) C(51) 2.5(8)
N(1) C(1) C(2) C(3) -1.2(8)
C(1) C(2) C(3) C(4) 1.6(8)
C(2) C(3) C(4) C(5) -1.4(8)
C(3) C(4) C(5) N(1) 0.6(8)
C(3) C(4) C(5) C(6) -178.9(5)
N(1) C(5) C(6) N(2) -4.7(6)
N(1) C(5) C(6) C(7) 173.5(4)
C(4) C(5) C(6) N(2) 174.8(4)
C(4) C(5) C(6) C(7) -7.0(8)
N(2) C(6) C(7) C(8) 1.3(7)
C(5) C(6) C(7) C(8) -176.8(4)
C(6) C(7) C(8) C(9) -0.1(5)
C(7) C(8) C(9) C(10) -0.4(7)
C(8) C(9) C(10) N(2) -0.2(5)
C(8) C(9) C(10) N(3) -179.2(4)
N(4) C(15) C(16) C(17) -1.5(8)
C(15) C(16) C(17) C(18) -0.8(8)
C(16) C(17) C(18) C(19) 0.6(8)
C(17) C(18) C(19) N(4) 1.8(8)
C(17) C(18) C(19) C(20) -179.8(4)
N(4) C(19) C(20) N(5) 0.5(6)
N(4) C(19) C(20) C(21) 179.7(4)
C(18) C(19) C(20) N(5) -177.9(4)
C(18) C(19) C(20) C(21) 1.2(8)
N(5) C(20) C(21) C(22) -0.3(7)
C(19) C(20) C(21) C(22) -179.5(4)
C(20) C(21) C(22) C(23) 1.5(7)
C(21) C(22) C(23) C(24) -1.1(7)
C(22) C(23) C(24) N(5) -0.5(7)
C(22) C(23) C(24) N(6) -178.5(4)
N(7) C(29) C(30) C(31) -0.4(8)
C(29) C(30) C(31) C(32) 0.8(8)
C(30) C(31) C(32) C(33) -0.8(8)
C(31) C(32) C(33) N(7) 0.3(7)
C(31) C(32) C(33) C(34) -179.0(5)
N(7) C(33) C(34) N(8) 6.5(6)
N(7) C(33) C(34) C(35) -170.3(5)
C(32) C(33) C(34) N(8) -174.1(5)
C(32) C(33) C(34) C(35) 9.0(8)
N(8) C(34) C(35) C(36) -0.6(8)
C(33) C(34) C(35) C(36) 176.0(5)
C(34) C(35) C(36) C(37) -1.5(8)
C(35) C(36) C(37) C(38) 1.5(8)
C(36) C(37) C(38) N(8) 0.5(8)
C(36) C(37) C(38) N(9) -178.8(5)
N(10) C(43) C(44) C(45) -0.8(8)
C(43) C(44) C(45) C(46) 1.4(8)
C(44) C(45) C(46) C(47) -1.5(8)
C(45) C(46) C(47) N(10) 1.0(8)
C(45) C(46) C(47) C(48) 179.5(5)
N(10) C(47) C(48) N(11) 6.7(7)
N(10) C(47) C(48) C(49) -171.2(5)
C(46) C(47) C(48) N(11) -171.9(5)
C(46) C(47) C(48) C(49) 10.2(9)
N(11) C(48) C(49) C(50) 1.6(8)
C(47) C(48) C(49) C(50) 179.3(5)
C(48) C(49) C(50) C(51) -1.1(8)
C(49) C(50) C(51) C(52) -0.8(8)
C(50) C(51) C(52) N(11) 2.5(8)
C(50) C(51) C(52) N(12) -177.9(5)
